data_2012637
loop_
_publ_author_name
'Yamane, Hisanori'
'Sasaki, Shinya'
'Kubota, Shunichi'
'Kajiwara, Takashi'
'Shimada, Masahiko'

_publ_section_title
;
 Ba~14~Cu~2~In~4~N~7~, a new subnitride with isolated nitridocuprate
 groups and indium clusters
;
_journal_issue 4
_journal_name_full 'Acta Crystallographica Section C'
_journal_page_first i50
_journal_page_last i52
_journal_paper_doi 10.1107/S010827010200361X
_journal_volume 58
_journal_year 2002
_chemical_formula_moiety 'Ba14 Cu2 In4 N7'
_chemical_formula_structural 'Ba Ba27 N6 (Cu N2)4 (In4)2'
_chemical_formula_sum 'Ba14 Cu2 In4 N7'
_chemical_formula_weight 2607.19
_chemical_name_common 'barium copper indium nitride'
_chemical_name_systematic
;
tetradecabarium dicopper tetraindium heptanitride
;
_space_group_IT_number 10
_symmetry_cell_setting monoclinic
_symmetry_space_group_name_Hall '-P 2y'
_symmetry_space_group_name_H-M 'P 1 2/m 1'
_atom_sites_solution_hydrogens geom
_atom_sites_solution_primary direct
_atom_sites_solution_secondary difmap
_cell_angle_alpha 90
_cell_angle_beta 102.263(5)
_cell_angle_gamma 90
_cell_formula_units_Z 2
_cell_length_a 9.3225(19)
_cell_length_b 8.0089(17)
_cell_length_c 21.651(5)
_cell_measurement_reflns_used 892
_cell_measurement_temperature 293(2)
_cell_measurement_theta_max 31.08
_cell_measurement_theta_min 0.96
_cell_volume 1579.6(6)
_computing_cell_refinement 'SMART and SAINT'
_computing_data_collection 'SMART and SAINT (Bruker, 1999)'
_computing_data_reduction 'XPREP (Bruker, 1997)'
_computing_molecular_graphics 'ATOMS (Dowty, 1999)'
_computing_publication_material SHELXL97
_computing_structure_refinement 'SHELXL97 (Sheldrick, 1997)'
_computing_structure_solution 'SIR97 (Altomare et al., 1999)'
_diffrn_ambient_temperature 293(2)
_diffrn_measured_fraction_theta_full 0.992
_diffrn_measured_fraction_theta_max 0.992
_diffrn_measurement_device_type 'Bruker SMART CCD area-detector'
_diffrn_measurement_method '\w scans'
_diffrn_radiation_monochromator graphite
_diffrn_radiation_source 'fine-focus sealed tube'
_diffrn_radiation_type MoK\a
_diffrn_radiation_wavelength 0.71073
_diffrn_reflns_av_R_equivalents 0.098
_diffrn_reflns_av_sigmaI/netI 0.087
_diffrn_reflns_limit_h_max 10
_diffrn_reflns_limit_h_min -13
_diffrn_reflns_limit_k_max 11
_diffrn_reflns_limit_k_min -10
_diffrn_reflns_limit_l_max 31
_diffrn_reflns_limit_l_min -31
_diffrn_reflns_number 15245
_diffrn_reflns_theta_full 31.08
_diffrn_reflns_theta_max 31.08
_diffrn_reflns_theta_min 0.96
_diffrn_standards_decay_% none
_exptl_absorpt_coefficient_mu 21.285
_exptl_absorpt_correction_T_max 0.330
_exptl_absorpt_correction_T_min 0.051
_exptl_absorpt_correction_type analytical
_exptl_absorpt_process_details 'face-indexed (Reference?)'
_exptl_crystal_colour black
_exptl_crystal_density_diffrn 5.481
_exptl_crystal_density_meas ?
_exptl_crystal_density_method 'not measured'
_exptl_crystal_description plate
_exptl_crystal_F_000 2174
_exptl_crystal_size_max 0.25
_exptl_crystal_size_mid 0.12
_exptl_crystal_size_min 0.06
_refine_diff_density_max 3.67
_refine_diff_density_min -4.01
_refine_ls_extinction_coef 0.00084(5)
_refine_ls_extinction_expression Fc^*^=kFc[1+0.001xFc^2^\l^3^/sin(2\q)]^-1/4^
_refine_ls_extinction_method 'SHELXL97 (Sheldrick, 1997)'
_refine_ls_goodness_of_fit_ref 0.949
_refine_ls_hydrogen_treatment none
_refine_ls_matrix_type full
_refine_ls_number_parameters 151
_refine_ls_number_reflns 5370
_refine_ls_number_restraints 0
_refine_ls_restrained_S_all 0.949
_refine_ls_R_factor_all 0.080
_refine_ls_R_factor_gt 0.045
_refine_ls_shift/su_max 0.001
_refine_ls_shift/su_mean 0.000
_refine_ls_structure_factor_coef Fsqd
_refine_ls_weighting_details 'calc w = 1/[\s^2^(Fo^2^)+(0.0403P)^2^] where P=(Fo^2^+2Fc^2^)/3'
_refine_ls_weighting_scheme calc
_refine_ls_wR_factor_gt 0.102
_refine_ls_wR_factor_ref 0.112
_reflns_number_gt 3463
_reflns_number_total 5370
_reflns_threshold_expression I>2\s(I)
_cod_data_source_file iz1020.cif
_cod_data_source_block I
_cod_depositor_comments
;
The following automatic conversions were performed:

'_exptl_crystal_density_meas' value 'not measured' was changed to '?'
- the value is perceived as not measured.

Automatic conversion script
Id: cif_fix_values 3008 2015-01-20 13:52:24Z robertas 
;
_cod_original_cell_volume 1579.7(6)
_cod_original_sg_symbol_H-M 'P 2/m'
_cod_database_code 2012637
_cod_database_fobs_code 2012637

loop_
_symmetry_equiv_pos_as_xyz
'x, y, z'
'-x, y, -z'
'-x, -y, -z'
'x, -y, z'

loop_
_atom_site_label
_atom_site_fract_x
_atom_site_fract_y
_atom_site_fract_z
_atom_site_U_iso_or_equiv
_atom_site_adp_type
_atom_site_calc_flag
_atom_site_refinement_flags
_atom_site_occupancy
_atom_site_disorder_assembly
_atom_site_disorder_group
_atom_site_type_symbol
Ba1 0.25594(7) 0.24125(7) 0.10195(3) 0.02270(14) Uani d . 1 . . Ba
Ba2 0.42305(7) 0.24578(7) 0.30170(3) 0.02326(15) Uani d . 1 . . Ba
Ba3 0.82694(6) 0.25274(7) 0.08070(3) 0.01840(13) Uani d . 1 . . Ba
Ba4 0.16404(9) 0.5000 0.40728(4) 0.01613(17) Uani d S 1 . . Ba
Ba5 0.24922(9) 0.5000 0.58451(4) 0.01539(17) Uani d S 1 . . Ba
Ba6 0.08425(9) 0.0000 0.21101(4) 0.01703(18) Uani d S 1 . . Ba
Ba7 0.16238(10) 0.0000 0.40723(4) 0.02093(19) Uani d S 1 . . Ba
Ba8 0.24943(10) 0.0000 0.58943(4) 0.02001(19) Uani d S 1 . . Ba
Ba9 0.60738(9) 0.0000 0.18409(5) 0.02102(19) Uani d S 1 . . Ba
Ba10 0.5000 0.23813(12) 0.5000 0.0398(3) Uani d S 1 . . Ba
Ba11 0.5000 0.5000 0.0000 0.0258(3) Uani d S 1 . . Ba
Ba12 0.5000 0.0000 0.0000 0.0324(3) Uani d S 1 . . Ba
In1 0.13605(9) 0.29393(9) 0.71845(4) 0.02444(18) Uani d . 1 . . In
In2 0.05646(12) 0.5000 0.21941(6) 0.0240(2) Uani d S 1 . . In
In3 0.64793(13) 0.5000 0.19432(6) 0.0281(3) Uani d S 1 . . In
Cu1 0.0000 0.24712(19) 0.5000 0.0151(3) Uani d S 1 . . Cu
Cu2 0.0000 0.5000 0.0000 0.0145(5) Uani d S 1 . . Cu
Cu3 0.0000 0.0000 0.0000 0.0162(5) Uani d S 1 . . Cu
N1 0.2005(8) 0.2450(9) 0.4959(4) 0.0182(16) Uani d . 1 . . N
N2 0.2070(12) 0.5000 0.0060(6) 0.018(2) Uani d S 1 . . N
N3 0.4530(14) 0.5000 0.3969(7) 0.031(3) Uani d S 1 . . N
N4 0.0327(13) 0.0000 0.0890(6) 0.020(2) Uani d S 1 . . N
N5 0.3598(13) 0.0000 0.2075(6) 0.022(3) Uani d S 1 . . N
N6 0.4475(17) 0.0000 0.3861(6) 0.034(3) Uani d S 1 . . N

loop_
_atom_site_aniso_label
_atom_site_aniso_U_11
_atom_site_aniso_U_22
_atom_site_aniso_U_33
_atom_site_aniso_U_12
_atom_site_aniso_U_13
_atom_site_aniso_U_23
Ba1 0.0235(3) 0.0219(3) 0.0217(3) -0.0029(2) 0.0027(2) 0.0040(3)
Ba2 0.0277(3) 0.0172(3) 0.0240(3) -0.0019(2) 0.0036(3) -0.0004(3)
Ba3 0.0217(3) 0.0150(3) 0.0196(3) 0.0035(2) 0.0067(2) 0.0035(2)
Ba4 0.0153(4) 0.0153(4) 0.0172(4) 0.000 0.0020(3) 0.000
Ba5 0.0157(4) 0.0140(4) 0.0170(4) 0.000 0.0046(3) 0.000
Ba6 0.0170(4) 0.0186(4) 0.0159(4) 0.000 0.0042(3) 0.000
Ba7 0.0303(5) 0.0158(4) 0.0173(4) 0.000 0.0065(4) 0.000
Ba8 0.0265(5) 0.0144(4) 0.0178(4) 0.000 0.0018(4) 0.000
Ba9 0.0163(4) 0.0222(4) 0.0254(5) 0.000 0.0062(4) 0.000
Ba10 0.0156(4) 0.0265(5) 0.0816(10) 0.000 0.0197(5) 0.000
Ba11 0.0132(6) 0.0263(6) 0.0371(8) 0.000 0.0037(6) 0.000
Ba12 0.0302(8) 0.0333(7) 0.0331(8) 0.000 0.0052(7) 0.000
In1 0.0304(4) 0.0193(3) 0.0248(4) 0.0021(3) 0.0085(3) 0.0013(3)
In2 0.0235(6) 0.0249(5) 0.0241(6) 0.000 0.0060(5) 0.000
In3 0.0260(6) 0.0302(6) 0.0289(6) 0.000 0.0078(5) 0.000
Cu1 0.0122(7) 0.0137(7) 0.0197(8) 0.000 0.0038(6) 0.000
Cu2 0.0130(11) 0.0148(10) 0.0165(12) 0.000 0.0047(10) 0.000
Cu3 0.0189(12) 0.0147(10) 0.0148(12) 0.000 0.0030(10) 0.000
N1 0.017(4) 0.022(4) 0.015(4) 0.002(3) 0.000(3) 0.002(3)
N2 0.015(6) 0.016(5) 0.021(6) 0.000 0.003(5) 0.000
N3 0.027(7) 0.034(7) 0.034(9) 0.000 0.009(7) 0.000
N4 0.028(6) 0.019(5) 0.014(6) 0.000 0.003(5) 0.000
N5 0.019(6) 0.022(6) 0.026(7) 0.000 0.006(5) 0.000
N6 0.060(10) 0.027(7) 0.012(6) 0.000 0.000(7) 0.000

loop_
_atom_type_symbol
_atom_type_description
_atom_type_scat_dispersion_real
_atom_type_scat_dispersion_imag
_atom_type_scat_source
N N 0.0061 0.0033 'International Tables Vol C Tables 4.2.6.8 and 6.1.1.4'
Cu Cu 0.3201 1.2651 'International Tables Vol C Tables 4.2.6.8 and 6.1.1.4'
In In -0.7276 1.3100 'International Tables Vol C Tables 4.2.6.8 and 6.1.1.4'
Ba Ba -0.3244 2.2819 'International Tables Vol C Tables 4.2.6.8 and 6.1.1.4'

loop_
_geom_angle_atom_site_label_1
_geom_angle_atom_site_label_2
_geom_angle_atom_site_label_3
_geom_angle_site_symmetry_1
_geom_angle_site_symmetry_3
_geom_angle
_geom_angle_publ_flag
N1 Cu1 N1 2_556 . 179.0(5) yes
N2 Cu2 N2 3_565 . 180.0 yes
N4 Cu3 N4 3 . 180.0 yes
N4 Ba1 N2 . . 114.8(3) ?
N4 Ba1 N5 . . 75.2(3) ?
N2 Ba1 N5 . . 169.9(3) ?
N4 Ba1 Cu3 . . 32.8(2) ?
N2 Ba1 Cu3 . . 87.70(19) ?
N5 Ba1 Cu3 . . 101.15(18) ?
N4 Ba1 Cu2 . . 87.3(2) ?
N2 Ba1 Cu2 . . 32.4(2) ?
N5 Ba1 Cu2 . . 156.5(2) ?
Cu3 Ba1 Cu2 . . 69.486(19) ?
N4 Ba1 Ba6 . . 44.5(2) ?
N2 Ba1 Ba6 . . 144.4(2) ?
N5 Ba1 Ba6 . . 44.2(2) ?
Cu3 Ba1 Ba6 . . 77.38(2) ?
Cu2 Ba1 Ba6 . . 112.31(2) ?
N4 Ba1 Ba1 . 4 46.56(16) ?
N2 Ba1 Ba1 . 4 135.59(17) ?
N5 Ba1 Ba1 . 4 49.79(16) ?
Cu3 Ba1 Ba1 . 4 56.197(12) ?
Cu2 Ba1 Ba1 . 4 125.683(12) ?
Ba6 Ba1 Ba1 . 4 58.243(13) ?
N4 Ba1 Ba3 . 2_655 86.1(2) ?
N2 Ba1 Ba3 . 2_655 44.24(17) ?
N5 Ba1 Ba3 . 2_655 139.34(17) ?
Cu3 Ba1 Ba3 . 2_655 53.276(14) ?
Cu2 Ba1 Ba3 . 2_655 52.314(14) ?
Ba6 Ba1 Ba3 . 2_655 130.60(2) ?
Ba1 Ba1 Ba3 4 2_655 91.364(12) ?
N4 Ba1 Ba9 . . 103.77(19) ?
N2 Ba1 Ba9 . . 132.1(2) ?
N5 Ba1 Ba9 . . 39.3(2) ?
Cu3 Ba1 Ba9 . . 114.34(2) ?
Cu2 Ba1 Ba9 . . 164.22(2) ?
Ba6 Ba1 Ba9 . . 83.37(2) ?
Ba1 Ba1 Ba9 4 . 60.244(13) ?
Ba3 Ba1 Ba9 2_655 . 116.43(2) ?
N4 Ba1 Ba3 . 1_455 44.79(16) ?
N2 Ba1 Ba3 . 1_455 84.2(2) ?
N5 Ba1 Ba3 . 1_455 105.1(2) ?
Cu3 Ba1 Ba3 . 1_455 52.679(15) ?
Cu2 Ba1 Ba3 . 1_455 51.753(14) ?
Ba6 Ba1 Ba3 . 1_455 61.02(2) ?
Ba1 Ba1 Ba3 4 1_455 91.343(12) ?
Ba3 Ba1 Ba3 2_655 1_455 84.398(19) ?
Ba9 Ba1 Ba3 . 1_455 143.34(2) ?
N4 Ba1 Ba12 . . 96.27(19) ?
N2 Ba1 Ba12 . . 88.35(18) ?
N5 Ba1 Ba12 . . 88.85(19) ?
Cu3 Ba1 Ba12 . . 76.966(19) ?
Cu2 Ba1 Ba12 . . 108.99(2) ?
Ba6 Ba1 Ba12 . . 118.61(2) ?
Ba1 Ba1 Ba12 4 . 61.033(10) ?
Ba3 Ba1 Ba12 2_655 . 57.257(15) ?
Ba9 Ba1 Ba12 . . 59.26(2) ?
Ba3 Ba1 Ba12 1_455 . 129.24(2) ?
N4 Ba1 In2 . . 89.15(19) ?
N2 Ba1 In2 . . 93.51(18) ?
N5 Ba1 In2 . . 88.15(18) ?
Cu3 Ba1 In2 . . 109.91(3) ?
Cu2 Ba1 In2 . . 75.70(2) ?
Ba6 Ba1 In2 . . 62.73(2) ?
Ba1 Ba1 In2 4 . 120.957(13) ?
Ba3 Ba1 In2 2_655 . 127.93(3) ?
Ba9 Ba1 In2 . . 115.05(3) ?
Ba3 Ba1 In2 1_455 . 57.79(2) ?
Ba12 Ba1 In2 . . 172.93(2) ?
N6 Ba2 N5 . . 87.4(3) ?
N6 Ba2 N3 . . 92.9(3) ?
N5 Ba2 N3 . . 173.6(3) ?
N6 Ba2 Ba6 . . 85.1(3) ?
N5 Ba2 Ba6 . . 41.7(2) ?
N3 Ba2 Ba6 . . 131.9(2) ?
N6 Ba2 Ba9 . . 95.1(2) ?
N5 Ba2 Ba9 . . 39.1(2) ?
N3 Ba2 Ba9 . . 147.1(2) ?
Ba6 Ba2 Ba9 . . 80.66(2) ?
N6 Ba2 Ba2 . 4 42.3(2) ?
N5 Ba2 Ba2 . 4 45.44(19) ?
N3 Ba2 Ba2 . 4 135.2(2) ?
Ba6 Ba2 Ba2 . 4 59.534(13) ?
Ba9 Ba2 Ba2 . 4 59.644(12) ?
N6 Ba2 Ba8 . 3_656 44.1(3) ?
N5 Ba2 Ba8 . 3_656 95.8(2) ?
N3 Ba2 Ba8 . 3_656 88.9(2) ?
Ba6 Ba2 Ba8 . 3_656 119.37(2) ?
Ba9 Ba2 Ba8 . 3_656 75.32(3) ?
Ba2 Ba2 Ba8 4 3_656 60.209(13) ?
N6 Ba2 In3 . . 142.7(3) ?
N5 Ba2 In3 . . 89.4(2) ?
N3 Ba2 In3 . . 94.2(2) ?
Ba6 Ba2 In3 . . 115.75(3) ?
Ba9 Ba2 In3 . . 61.251(19) ?
Ba2 Ba2 In3 4 . 120.581(13) ?
Ba8 Ba2 In3 3_656 . 99.54(3) ?
N6 Ba2 Ba5 . 3_666 90.6(3) ?
N5 Ba2 Ba5 . 3_666 144.2(2) ?
N3 Ba2 Ba5 . 3_666 42.2(3) ?
Ba6 Ba2 Ba5 . 3_666 172.60(3) ?
Ba9 Ba2 Ba5 . 3_666 105.76(3) ?
Ba2 Ba2 Ba5 4 3_666 120.232(12) ?
Ba8 Ba2 Ba5 3_656 3_666 60.039(19) ?
In3 Ba2 Ba5 . 3_666 71.13(3) ?
N6 Ba2 In2 . . 127.9(3) ?
N5 Ba2 In2 . . 90.3(2) ?
N3 Ba2 In2 . . 84.5(3) ?
Ba6 Ba2 In2 . . 60.84(2) ?
Ba9 Ba2 In2 . . 114.49(3) ?
Ba2 Ba2 In2 4 . 120.170(13) ?
Ba8 Ba2 In2 3_656 . 169.38(3) ?
In3 Ba2 In2 . . 89.19(3) ?
Ba5 Ba2 In2 3_666 . 118.20(2) ?
N6 Ba2 Ba2 . 4_565 137.7(2) ?
N5 Ba2 Ba2 . 4_565 134.56(19) ?
N3 Ba2 Ba2 . 4_565 44.8(2) ?
Ba6 Ba2 Ba2 . 4_565 120.467(13) ?
Ba9 Ba2 Ba2 . 4_565 120.356(12) ?
Ba2 Ba2 Ba2 4 4_565 180.00(6) ?
Ba8 Ba2 Ba2 3_656 4_565 119.791(13) ?
In3 Ba2 Ba2 . 4_565 59.419(13) ?
Ba5 Ba2 Ba2 3_666 4_565 59.768(12) ?
In2 Ba2 Ba2 . 4_565 59.830(13) ?
N6 Ba2 Ba7 . . 41.3(3) ?
N5 Ba2 Ba7 . . 90.6(2) ?
N3 Ba2 Ba7 . . 85.4(2) ?
Ba6 Ba2 Ba7 . . 62.04(2) ?
Ba9 Ba2 Ba7 . . 120.63(2) ?
Ba2 Ba2 Ba7 4 . 61.807(12) ?
Ba8 Ba2 Ba7 3_656 . 84.52(2) ?
In3 Ba2 Ba7 . . 175.91(3) ?
Ba5 Ba2 Ba7 3_666 . 110.91(3) ?
In2 Ba2 Ba7 . . 86.72(3) ?
Ba2 Ba2 Ba7 4_565 . 118.193(12) ?
N2 Ba3 N4 3_665 1_655 124.0(3) ?
N2 Ba3 Cu2 3_665 1_655 35.5(2) ?
N4 Ba3 Cu2 1_655 1_655 93.65(19) ?
N2 Ba3 Cu3 3_665 1_655 94.58(19) ?
N4 Ba3 Cu3 1_655 1_655 34.7(2) ?
Cu2 Ba3 Cu3 1_655 1_655 74.816(19) ?
N2 Ba3 Ba11 3_665 . 47.5(2) ?
N4 Ba3 Ba11 1_655 . 154.4(2) ?
Cu2 Ba3 Ba11 1_655 . 82.868(19) ?
Cu3 Ba3 Ba11 1_655 . 121.15(2) ?
N2 Ba3 Ba12 3_665 . 96.2(2) ?
N4 Ba3 Ba12 1_655 . 96.8(2) ?
Cu2 Ba3 Ba12 1_655 . 121.21(2) ?
Cu3 Ba3 Ba12 1_655 . 82.155(19) ?
Ba11 Ba3 Ba12 . . 64.471(17) ?
N2 Ba3 In3 3_665 . 93.73(19) ?
N4 Ba3 In3 1_655 . 137.0(2) ?
Cu2 Ba3 In3 1_655 . 111.25(2) ?
Cu3 Ba3 In3 1_655 . 171.44(2) ?
Ba11 Ba3 In3 . . 66.50(2) ?
Ba12 Ba3 In3 . . 99.02(2) ?
N2 Ba3 In2 3_665 1_655 97.4(2) ?
N4 Ba3 In2 1_655 1_655 93.6(2) ?
Cu2 Ba3 In2 1_655 1_655 81.39(2) ?
Cu3 Ba3 In2 1_655 1_655 118.33(3) ?
Ba11 Ba3 In2 . 1_655 110.80(2) ?
Ba12 Ba3 In2 . 1_655 154.22(2) ?
In3 Ba3 In2 . 1_655 58.35(3) ?
N2 Ba3 Ba6 3_665 1_655 148.7(2) ?
N4 Ba3 Ba6 1_655 1_655 41.9(2) ?
Cu2 Ba3 Ba6 1_655 1_655 113.93(2) ?
Cu3 Ba3 Ba6 1_655 1_655 76.61(2) ?
Ba11 Ba3 Ba6 . 1_655 159.35(2) ?
Ba12 Ba3 Ba6 . 1_655 111.90(2) ?
In3 Ba3 Ba6 . 1_655 95.16(3) ?
In2 Ba3 Ba6 1_655 1_655 62.84(2) ?
N2 Ba3 Ba1 3_665 2_655 48.55(19) ?
N4 Ba3 Ba1 1_655 2_655 92.0(2) ?
Cu2 Ba3 Ba1 1_655 2_655 58.928(16) ?
Cu3 Ba3 Ba1 1_655 2_655 57.264(15) ?
Ba11 Ba3 Ba1 . 2_655 64.465(15) ?
Ba12 Ba3 Ba1 . 2_655 63.019(15) ?
In3 Ba3 Ba1 . 2_655 130.80(3) ?
In2 Ba3 Ba1 1_655 2_655 140.20(2) ?
Ba6 Ba3 Ba1 1_655 2_655 133.83(2) ?
N2 Ba3 Ba9 3_665 . 141.3(2) ?
N4 Ba3 Ba9 1_655 . 91.38(19) ?
Cu2 Ba3 Ba9 1_655 . 174.121(19) ?
Cu3 Ba3 Ba9 1_655 . 111.06(2) ?
Ba11 Ba3 Ba9 . . 93.89(2) ?
Ba12 Ba3 Ba9 . . 61.06(2) ?
In3 Ba3 Ba9 . . 62.885(19) ?
In2 Ba3 Ba9 1_655 . 95.26(3) ?
Ba6 Ba3 Ba9 1_655 . 68.26(2) ?
Ba1 Ba3 Ba9 2_655 . 123.98(2) ?
N2 Ba3 Ba1 3_665 1_655 93.7(2) ?
N4 Ba3 Ba1 1_655 1_655 45.66(18) ?
Cu2 Ba3 Ba1 1_655 1_655 58.213(15) ?
Cu3 Ba3 Ba1 1_655 1_655 56.573(14) ?
Ba11 Ba3 Ba1 . 1_655 140.810(19) ?
Ba12 Ba3 Ba1 . 1_655 138.19(2) ?
In3 Ba3 Ba1 . 1_655 120.76(3) ?
In2 Ba3 Ba1 1_655 1_655 62.41(2) ?
Ba6 Ba3 Ba1 1_655 1_655 56.198(18) ?
Ba1 Ba3 Ba1 2_655 1_655 95.538(19) ?
Ba9 Ba3 Ba1 . 1_655 124.43(2) ?
N3 Ba4 N1 . 4_565 94.5(3) ?
N3 Ba4 N1 . . 94.5(3) ?
N1 Ba4 N1 4_565 . 94.9(3) ?
N3 Ba4 Cu1 . . 127.9(2) ?
N1 Ba4 Cu1 4_565 . 91.96(16) ?
N1 Ba4 Cu1 . . 33.39(15) ?
N3 Ba4 Cu1 . 3_566 127.9(2) ?
N1 Ba4 Cu1 4_565 3_566 33.39(15) ?
N1 Ba4 Cu1 . 3_566 91.96(16) ?
Cu1 Ba4 Cu1 . 3_566 72.34(5) ?
N3 Ba4 Ba5 . . 94.9(3) ?
N1 Ba4 Ba5 4_565 . 47.45(17) ?
N1 Ba4 Ba5 . . 47.45(17) ?
Cu1 Ba4 Ba5 . . 54.91(2) ?
Cu1 Ba4 Ba5 3_566 . 54.91(2) ?
N3 Ba4 In1 . 2_556 121.4(3) ?
N1 Ba4 In1 4_565 2_556 140.48(16) ?
N1 Ba4 In1 . 2_556 97.93(17) ?
Cu1 Ba4 In1 . 2_556 79.21(2) ?
Cu1 Ba4 In1 3_566 2_556 108.69(3) ?
Ba5 Ba4 In1 . 2_556 133.63(2) ?
N3 Ba4 In1 . 3_566 121.4(3) ?
N1 Ba4 In1 4_565 3_566 97.93(17) ?
N1 Ba4 In1 . 3_566 140.48(16) ?
Cu1 Ba4 In1 . 3_566 108.69(3) ?
Cu1 Ba4 In1 3_566 3_566 79.21(2) ?
Ba5 Ba4 In1 . 3_566 133.63(2) ?
In1 Ba4 In1 2_556 3_566 50.95(3) ?
N3 Ba4 Ba5 . 3_566 178.0(3) ?
N1 Ba4 Ba5 4_565 3_566 86.88(15) ?
N1 Ba4 Ba5 . 3_566 86.88(15) ?
Cu1 Ba4 Ba5 . 3_566 53.498(18) ?
Cu1 Ba4 Ba5 3_566 3_566 53.498(18) ?
Ba5 Ba4 Ba5 . 3_566 87.12(3) ?
In1 Ba4 Ba5 2_556 3_566 56.85(2) ?
In1 Ba4 Ba5 3_566 3_566 56.85(2) ?
N3 Ba4 Ba10 . 3_666 49.9(2) ?
N1 Ba4 Ba10 4_565 3_666 44.69(15) ?
N1 Ba4 Ba10 . 3_666 94.12(17) ?
Cu1 Ba4 Ba10 . 3_666 114.85(3) ?
Cu1 Ba4 Ba10 3_566 3_666 78.04(2) ?
Ba5 Ba4 Ba10 . 3_666 60.437(17) ?
In1 Ba4 Ba10 2_556 3_666 165.90(3) ?
In1 Ba4 Ba10 3_566 3_666 120.84(2) ?
Ba5 Ba4 Ba10 3_566 3_666 131.52(2) ?
N3 Ba4 Ba10 . . 49.9(2) ?
N1 Ba4 Ba10 4_565 . 94.12(17) ?
N1 Ba4 Ba10 . . 44.69(15) ?
Cu1 Ba4 Ba10 . . 78.04(2) ?
Cu1 Ba4 Ba10 3_566 . 114.85(3) ?
Ba5 Ba4 Ba10 . . 60.437(17) ?
In1 Ba4 Ba10 2_556 . 120.84(2) ?
In1 Ba4 Ba10 3_566 . 165.90(3) ?
Ba5 Ba4 Ba10 3_566 . 131.52(2) ?
Ba10 Ba4 Ba10 3_666 . 64.22(3) ?
N3 Ba4 In2 . . 87.4(3) ?
N1 Ba4 In2 4_565 . 132.44(17) ?
N1 Ba4 In2 . . 132.44(17) ?
Cu1 Ba4 In2 . . 123.47(2) ?
Cu1 Ba4 In2 3_566 . 123.47(2) ?
Ba5 Ba4 In2 . . 177.68(3) ?
In1 Ba4 In2 2_556 . 44.52(2) ?
In1 Ba4 In2 3_566 . 44.52(2) ?
Ba5 Ba4 In2 3_566 . 90.55(3) ?
Ba10 Ba4 In2 3_666 . 121.39(2) ?
Ba10 Ba4 In2 . . 121.39(2) ?
N3 Ba5 N1 3_666 . 96.6(3) ?
N3 Ba5 N1 3_666 4_565 96.6(3) ?
N1 Ba5 N1 . 4_565 94.9(3) ?
N3 Ba5 Cu1 3_666 . 130.83(18) ?
N1 Ba5 Cu1 . . 34.67(15) ?
N1 Ba5 Cu1 4_565 . 94.31(17) ?
N3 Ba5 Cu1 3_666 3_566 130.83(18) ?
N1 Ba5 Cu1 . 3_566 94.31(17) ?
N1 Ba5 Cu1 4_565 3_566 34.67(15) ?
Cu1 Ba5 Cu1 . 3_566 75.10(5) ?
N3 Ba5 In1 3_666 4_565 109.8(3) ?
N1 Ba5 In1 . 4_565 147.50(16) ?
N1 Ba5 In1 4_565 4_565 100.54(16) ?
Cu1 Ba5 In1 . 4_565 115.04(3) ?
Cu1 Ba5 In1 3_566 4_565 82.92(2) ?
N3 Ba5 In1 3_666 . 109.8(3) ?
N1 Ba5 In1 . . 100.54(16) ?
N1 Ba5 In1 4_565 . 147.50(15) ?
Cu1 Ba5 In1 . . 82.92(2) ?
Cu1 Ba5 In1 3_566 . 115.04(3) ?
In1 Ba5 In1 4_565 . 53.29(3) ?
N3 Ba5 Ba4 3_666 . 98.0(3) ?
N1 Ba5 Ba4 . . 47.45(16) ?
N1 Ba5 Ba4 4_565 . 47.45(16) ?
Cu1 Ba5 Ba4 . . 57.67(2) ?
Cu1 Ba5 Ba4 3_566 . 57.67(2) ?
In1 Ba5 Ba4 4_565 . 140.57(3) ?
In1 Ba5 Ba4 . . 140.57(3) ?
N3 Ba5 Ba10 3_666 3_666 51.0(2) ?
N1 Ba5 Ba10 . 3_666 95.64(16) ?
N1 Ba5 Ba10 4_565 3_666 45.69(15) ?
Cu1 Ba5 Ba10 . 3_666 119.41(3) ?
Cu1 Ba5 Ba10 3_566 3_666 80.30(2) ?
In1 Ba5 Ba10 4_565 3_666 115.58(2) ?
In1 Ba5 Ba10 . 3_666 156.49(3) ?
Ba4 Ba5 Ba10 . 3_666 62.281(18) ?
N3 Ba5 Ba10 3_666 . 51.0(2) ?
N1 Ba5 Ba10 . . 45.69(15) ?
N1 Ba5 Ba10 4_565 . 95.64(16) ?
Cu1 Ba5 Ba10 . . 80.30(2) ?
Cu1 Ba5 Ba10 3_566 . 119.41(3) ?
In1 Ba5 Ba10 4_565 . 156.49(3) ?
In1 Ba5 Ba10 . . 115.58(2) ?
Ba4 Ba5 Ba10 . . 62.281(18) ?
Ba10 Ba5 Ba10 3_666 . 65.50(3) ?
N3 Ba5 Ba4 3_666 3_566 169.1(3) ?
N1 Ba5 Ba4 . 3_566 90.77(15) ?
N1 Ba5 Ba4 4_565 3_566 90.77(15) ?
Cu1 Ba5 Ba4 . 3_566 56.11(2) ?
Cu1 Ba5 Ba4 3_566 3_566 56.11(2) ?
In1 Ba5 Ba4 4_565 3_566 60.80(2) ?
In1 Ba5 Ba4 . 3_566 60.80(2) ?
Ba4 Ba5 Ba4 . 3_566 92.88(3) ?
Ba10 Ba5 Ba4 3_666 3_566 136.32(2) ?
Ba10 Ba5 Ba4 . 3_566 136.32(2) ?
N3 Ba5 Ba8 3_666 1_565 90.08(2) ?
N1 Ba5 Ba8 . 1_565 138.91(17) ?
N1 Ba5 Ba8 4_565 1_565 44.05(16) ?
Cu1 Ba5 Ba8 . 1_565 128.33(4) ?
Cu1 Ba5 Ba8 3_566 1_565 53.25(3) ?
In1 Ba5 Ba8 4_565 1_565 61.926(19) ?
In1 Ba5 Ba8 . 1_565 115.21(3) ?
Ba4 Ba5 Ba8 . 1_565 91.490(19) ?
Ba10 Ba5 Ba8 3_666 1_565 58.320(19) ?
Ba10 Ba5 Ba8 . 1_565 123.81(3) ?
Ba4 Ba5 Ba8 3_566 1_565 89.638(17) ?
N4 Ba6 N5 . . 86.6(4) ?
N4 Ba6 In1 . 3_556 115.30(18) ?
N5 Ba6 In1 . 3_556 131.33(15) ?
N4 Ba6 In1 . 2_556 115.30(18) ?
N5 Ba6 In1 . 2_556 131.33(15) ?
In1 Ba6 In1 3_556 2_556 79.95(3) ?
N4 Ba6 Ba1 . 4 49.76(19) ?
N5 Ba6 Ba1 . 4 53.8(2) ?
In1 Ba6 Ba1 3_556 4 106.83(2) ?
In1 Ba6 Ba1 2_556 4 164.99(3) ?
N4 Ba6 Ba1 . . 49.76(19) ?
N5 Ba6 Ba1 . . 53.8(2) ?
In1 Ba6 Ba1 3_556 . 164.99(3) ?
In1 Ba6 Ba1 2_556 . 106.83(2) ?
Ba1 Ba6 Ba1 4 . 63.51(3) ?
N4 Ba6 Ba3 . 4_455 45.69(18) ?
N5 Ba6 Ba3 . 4_455 116.4(2) ?
In1 Ba6 Ba3 3_556 4_455 69.63(2) ?
In1 Ba6 Ba3 2_556 4_455 108.96(3) ?
Ba1 Ba6 Ba3 4 4_455 62.78(2) ?
Ba1 Ba6 Ba3 . 4_455 95.39(3) ?
N4 Ba6 Ba3 . 1_455 45.69(17) ?
N5 Ba6 Ba3 . 1_455 116.4(2) ?
In1 Ba6 Ba3 3_556 1_455 108.96(3) ?
In1 Ba6 Ba3 2_556 1_455 69.63(2) ?
Ba1 Ba6 Ba3 4 1_455 95.39(3) ?
Ba1 Ba6 Ba3 . 1_455 62.78(2) ?
Ba3 Ba6 Ba3 4_455 1_455 63.17(3) ?
N4 Ba6 Ba2 . . 118.2(2) ?
N5 Ba6 Ba2 . . 46.2(2) ?
In1 Ba6 Ba2 3_556 . 125.65(3) ?
In1 Ba6 Ba2 2_556 . 86.06(2) ?
Ba1 Ba6 Ba2 4 . 99.97(3) ?
Ba1 Ba6 Ba2 . . 68.86(2) ?
Ba3 Ba6 Ba2 4_455 . 161.25(3) ?
Ba3 Ba6 Ba2 1_455 . 114.570(19) ?
N4 Ba6 Ba2 . 4 118.2(2) ?
N5 Ba6 Ba2 . 4 46.2(2) ?
In1 Ba6 Ba2 3_556 4 86.06(2) ?
In1 Ba6 Ba2 2_556 4 125.65(3) ?
Ba1 Ba6 Ba2 4 4 68.86(2) ?
Ba1 Ba6 Ba2 . 4 99.97(3) ?
Ba3 Ba6 Ba2 4_455 4 114.570(19) ?
Ba3 Ba6 Ba2 1_455 4 161.25(3) ?
Ba2 Ba6 Ba2 . 4 60.93(3) ?
N4 Ba6 In2 . 1_545 92.67(3) ?
N5 Ba6 In2 . 1_545 94.32(2) ?
In1 Ba6 In2 3_556 1_545 45.075(19) ?
In1 Ba6 In2 2_556 1_545 125.03(3) ?
Ba1 Ba6 In2 4 1_545 62.99(2) ?
Ba1 Ba6 In2 . 1_545 126.48(3) ?
Ba3 Ba6 In2 4_455 1_545 58.35(2) ?
Ba3 Ba6 In2 1_455 1_545 121.26(3) ?
Ba2 Ba6 In2 . 1_545 122.38(3) ?
Ba2 Ba6 In2 4 1_545 61.66(2) ?
N4 Ba6 In2 . . 92.67(3) ?
N5 Ba6 In2 . . 94.32(2) ?
In1 Ba6 In2 3_556 . 125.03(3) ?
In1 Ba6 In2 2_556 . 45.075(19) ?
Ba1 Ba6 In2 4 . 126.48(3) ?
Ba1 Ba6 In2 . . 62.99(2) ?
Ba3 Ba6 In2 4_455 . 121.26(3) ?
Ba3 Ba6 In2 1_455 . 58.35(2) ?
Ba2 Ba6 In2 . . 61.66(2) ?
Ba2 Ba6 In2 4 . 122.38(3) ?
In2 Ba6 In2 1_545 . 170.10(4) ?
N1 Ba7 N1 . 4 92.6(3) ?
N1 Ba7 N6 . . 97.5(2) ?
N1 Ba7 N6 4 . 97.5(2) ?
N1 Ba7 Cu1 . 3_556 90.63(16) ?
N1 Ba7 Cu1 4 3_556 33.76(16) ?
N6 Ba7 Cu1 . 3_556 131.04(18) ?
N1 Ba7 Cu1 . . 33.76(16) ?
N1 Ba7 Cu1 4 . 90.63(16) ?
N6 Ba7 Cu1 . . 131.04(18) ?
Cu1 Ba7 Cu1 3_556 . 71.29(5) ?
N1 Ba7 Ba8 . . 46.30(17) ?
N1 Ba7 Ba8 4 . 46.30(17) ?
N6 Ba7 Ba8 . . 99.6(3) ?
Cu1 Ba7 Ba8 3_556 . 54.42(2) ?
Cu1 Ba7 Ba8 . . 54.42(2) ?
N1 Ba7 Ba8 . 3_556 88.17(16) ?
N1 Ba7 Ba8 4 3_556 88.17(16) ?
N6 Ba7 Ba8 . 3_556 171.8(3) ?
Cu1 Ba7 Ba8 3_556 3_556 54.420(19) ?
Cu1 Ba7 Ba8 . 3_556 54.42(2) ?
Ba8 Ba7 Ba8 . 3_556 88.56(3) ?
N1 Ba7 Ba10 . . 45.97(16) ?
N1 Ba7 Ba10 4 . 91.11(17) ?
N6 Ba7 Ba10 . . 52.1(2) ?
Cu1 Ba7 Ba10 3_556 . 113.38(3) ?
Cu1 Ba7 Ba10 . . 79.68(2) ?
Ba8 Ba7 Ba10 . . 59.750(19) ?
Ba8 Ba7 Ba10 3_556 . 134.07(2) ?
N1 Ba7 Ba10 . 3_656 91.11(17) ?
N1 Ba7 Ba10 4 3_656 45.97(16) ?
N6 Ba7 Ba10 . 3_656 52.1(2) ?
Cu1 Ba7 Ba10 3_556 3_656 79.68(2) ?
Cu1 Ba7 Ba10 . 3_656 113.38(3) ?
Ba8 Ba7 Ba10 . 3_656 59.750(19) ?
Ba8 Ba7 Ba10 3_556 3_656 134.07(2) ?
Ba10 Ba7 Ba10 . 3_656 59.23(3) ?
N1 Ba7 Ba4 . . 43.71(17) ?
N1 Ba7 Ba4 4 . 136.27(17) ?
N6 Ba7 Ba4 . . 89.788(17) ?
Cu1 Ba7 Ba4 3_556 . 125.79(3) ?
Cu1 Ba7 Ba4 . . 54.50(3) ?
Ba8 Ba7 Ba4 . . 89.986(19) ?
Ba8 Ba7 Ba4 3_556 . 90.217(17) ?
Ba10 Ba7 Ba4 . . 60.20(2) ?
Ba10 Ba7 Ba4 3_656 . 119.43(3) ?
N1 Ba7 Ba4 . 1_545 136.27(17) ?
N1 Ba7 Ba4 4 1_545 43.71(17) ?
N6 Ba7 Ba4 . 1_545 89.788(17) ?
Cu1 Ba7 Ba4 3_556 1_545 54.50(3) ?
Cu1 Ba7 Ba4 . 1_545 125.79(3) ?
Ba8 Ba7 Ba4 . 1_545 89.986(19) ?
Ba8 Ba7 Ba4 3_556 1_545 90.217(18) ?
Ba10 Ba7 Ba4 . 1_545 119.43(3) ?
Ba10 Ba7 Ba4 3_656 1_545 60.20(2) ?
Ba4 Ba7 Ba4 . 1_545 179.56(4) ?
N1 Ba7 Ba6 . . 133.71(17) ?
N1 Ba7 Ba6 4 . 133.71(17) ?
N6 Ba7 Ba6 . . 78.4(3) ?
Cu1 Ba7 Ba6 3_556 . 126.97(3) ?
Cu1 Ba7 Ba6 . . 126.97(3) ?
Ba8 Ba7 Ba6 . . 177.99(3) ?
Ba8 Ba7 Ba6 3_556 . 93.45(3) ?
Ba10 Ba7 Ba6 . . 118.60(2) ?
Ba10 Ba7 Ba6 3_656 . 118.60(2) ?
Ba4 Ba7 Ba6 . . 90.006(18) ?
Ba4 Ba7 Ba6 1_545 . 90.006(18) ?
N6 Ba8 N1 3_656 4 98.2(2) ?
N6 Ba8 N1 3_656 . 98.2(2) ?
N1 Ba8 N1 4 . 89.5(3) ?
N6 Ba8 Cu1 3_656 3_556 131.99(17) ?
N1 Ba8 Cu1 4 3_556 34.46(15) ?
N1 Ba8 Cu1 . 3_556 90.56(17) ?
N6 Ba8 Cu1 3_656 . 131.99(17) ?
N1 Ba8 Cu1 4 . 90.56(17) ?
N1 Ba8 Cu1 . . 34.46(15) ?
Cu1 Ba8 Cu1 3_556 . 72.66(5) ?
N6 Ba8 Ba10 3_656 . 52.4(2) ?
N1 Ba8 Ba10 4 . 90.37(16) ?
N1 Ba8 Ba10 . . 46.17(15) ?
Cu1 Ba8 Ba10 3_556 . 115.14(3) ?
Cu1 Ba8 Ba10 . . 80.60(2) ?
N6 Ba8 Ba10 3_656 3_656 52.4(2) ?
N1 Ba8 Ba10 4 3_656 46.17(15) ?
N1 Ba8 Ba10 . 3_656 90.37(16) ?
Cu1 Ba8 Ba10 3_556 3_656 80.60(2) ?
Cu1 Ba8 Ba10 . 3_656 115.14(3) ?
Ba10 Ba8 Ba10 . 3_656 59.52(3) ?
N6 Ba8 Ba7 3_656 . 100.4(3) ?
N1 Ba8 Ba7 4 . 44.77(17) ?
N1 Ba8 Ba7 . . 44.77(17) ?
Cu1 Ba8 Ba7 3_556 . 55.78(2) ?
Cu1 Ba8 Ba7 . . 55.78(2) ?
Ba10 Ba8 Ba7 . . 60.18(2) ?
Ba10 Ba8 Ba7 3_656 . 60.178(19) ?
N6 Ba8 Ba7 3_656 3_556 168.1(3) ?
N1 Ba8 Ba7 4 3_556 90.22(15) ?
N1 Ba8 Ba7 . 3_556 90.22(15) ?
Cu1 Ba8 Ba7 3_556 3_556 55.78(2) ?
Cu1 Ba8 Ba7 . 3_556 55.78(2) ?
Ba10 Ba8 Ba7 . 3_556 136.38(2) ?
Ba10 Ba8 Ba7 3_656 3_556 136.38(2) ?
Ba7 Ba8 Ba7 . 3_556 91.44(3) ?
N6 Ba8 Ba2 3_656 2_656 42.10(18) ?
N1 Ba8 Ba2 4 2_656 140.22(16) ?
N1 Ba8 Ba2 . 2_656 93.95(17) ?
Cu1 Ba8 Ba2 3_556 2_656 173.11(3) ?
Cu1 Ba8 Ba2 . 2_656 113.83(3) ?
Ba10 Ba8 Ba2 . 2_656 65.10(2) ?
Ba10 Ba8 Ba2 3_656 2_656 94.14(3) ?
Ba7 Ba8 Ba2 . 2_656 125.24(2) ?
Ba7 Ba8 Ba2 3_556 2_656 129.31(3) ?
N6 Ba8 Ba2 3_656 3_656 42.10(18) ?
N1 Ba8 Ba2 4 3_656 93.95(16) ?
N1 Ba8 Ba2 . 3_656 140.22(16) ?
Cu1 Ba8 Ba2 3_556 3_656 113.83(3) ?
Cu1 Ba8 Ba2 . 3_656 173.11(3) ?
Ba10 Ba8 Ba2 . 3_656 94.14(3) ?
Ba10 Ba8 Ba2 3_656 3_656 65.10(2) ?
Ba7 Ba8 Ba2 . 3_656 125.24(2) ?
Ba7 Ba8 Ba2 3_556 3_656 129.31(3) ?
Ba2 Ba8 Ba2 2_656 3_656 59.58(3) ?
N6 Ba8 In1 3_656 . 106.2(2) ?
N1 Ba8 In1 4 . 154.58(15) ?
N1 Ba8 In1 . . 93.84(16) ?
Cu1 Ba8 In1 3_556 . 120.22(3) ?
Cu1 Ba8 In1 . . 78.45(2) ?
Ba10 Ba8 In1 . . 110.00(2) ?
Ba10 Ba8 In1 3_656 . 158.66(3) ?
Ba7 Ba8 In1 . . 133.74(2) ?
Ba7 Ba8 In1 3_556 . 64.61(2) ?
Ba2 Ba8 In1 2_656 . 64.71(2) ?
Ba2 Ba8 In1 3_656 . 99.38(3) ?
N5 Ba9 In1 . 2_656 113.8(2) ?
N5 Ba9 In1 . 3_656 113.8(2) ?
In1 Ba9 In1 2_656 3_656 79.43(3) ?
N5 Ba9 Ba1 . 4 50.2(2) ?
In1 Ba9 Ba1 2_656 4 163.71(3) ?
In1 Ba9 Ba1 3_656 4 109.00(2) ?
N5 Ba9 Ba1 . . 50.2(2) ?
In1 Ba9 Ba1 2_656 . 109.00(2) ?
In1 Ba9 Ba1 3_656 . 163.71(3) ?
Ba1 Ba9 Ba1 4 . 59.51(3) ?
N5 Ba9 Ba2 . . 45.8(2) ?
In1 Ba9 Ba2 2_656 . 68.01(2) ?
In1 Ba9 Ba2 3_656 . 105.75(3) ?
Ba1 Ba9 Ba2 4 . 95.98(3) ?
Ba1 Ba9 Ba2 . . 66.58(2) ?
N5 Ba9 Ba2 . 4 45.8(2) ?
In1 Ba9 Ba2 2_656 4 105.75(3) ?
In1 Ba9 Ba2 3_656 4 68.01(2) ?
Ba1 Ba9 Ba2 4 4 66.58(2) ?
Ba1 Ba9 Ba2 . 4 95.98(3) ?
Ba2 Ba9 Ba2 . 4 60.71(2) ?
N5 Ba9 Ba12 . . 99.3(3) ?
In1 Ba9 Ba12 2_656 . 125.47(2) ?
In1 Ba9 Ba12 3_656 . 125.47(2) ?
Ba1 Ba9 Ba12 4 . 61.604(18) ?
Ba1 Ba9 Ba12 . . 61.604(18) ?
Ba2 Ba9 Ba12 . . 127.98(2) ?
Ba2 Ba9 Ba12 4 . 127.98(2) ?
N5 Ba9 Ba3 . 4 138.20(19) ?
In1 Ba9 Ba3 2_656 4 107.70(3) ?
In1 Ba9 Ba3 3_656 4 68.99(2) ?
Ba1 Ba9 Ba3 4 4 88.49(2) ?
Ba1 Ba9 Ba3 . 4 119.23(3) ?
Ba2 Ba9 Ba3 . 4 174.07(3) ?
Ba2 Ba9 Ba3 4 4 118.075(18) ?
Ba12 Ba9 Ba3 . 4 57.712(18) ?
N5 Ba9 Ba3 . . 138.20(19) ?
In1 Ba9 Ba3 2_656 . 68.99(2) ?
In1 Ba9 Ba3 3_656 . 107.70(3) ?
Ba1 Ba9 Ba3 4 . 119.23(3) ?
Ba1 Ba9 Ba3 . . 88.49(2) ?
Ba2 Ba9 Ba3 . . 118.075(18) ?
Ba2 Ba9 Ba3 4 . 174.07(3) ?
Ba12 Ba9 Ba3 . . 57.712(18) ?
Ba3 Ba9 Ba3 4 . 62.46(2) ?
N5 Ba9 In3 . . 94.00(3) ?
In1 Ba9 In3 2_656 . 44.81(2) ?
In1 Ba9 In3 3_656 . 124.22(3) ?
Ba1 Ba9 In3 4 . 125.39(3) ?
Ba1 Ba9 In3 . . 65.88(2) ?
Ba2 Ba9 In3 . . 60.69(2) ?
Ba2 Ba9 In3 4 . 121.08(3) ?
Ba12 Ba9 In3 . . 93.27(2) ?
Ba3 Ba9 In3 4 . 119.54(3) ?
Ba3 Ba9 In3 . . 57.390(19) ?
N5 Ba9 In3 . 1_545 94.00(3) ?
In1 Ba9 In3 2_656 1_545 124.22(3) ?
In1 Ba9 In3 3_656 1_545 44.81(2) ?
Ba1 Ba9 In3 4 1_545 65.88(2) ?
Ba1 Ba9 In3 . 1_545 125.39(3) ?
Ba2 Ba9 In3 . 1_545 121.08(3) ?
Ba2 Ba9 In3 4 1_545 60.69(2) ?
Ba12 Ba9 In3 . 1_545 93.27(2) ?
Ba3 Ba9 In3 4 1_545 57.390(19) ?
Ba3 Ba9 In3 . 1_545 119.54(3) ?
In3 Ba9 In3 . 1_545 168.72(4) ?
N1 Ba10 N1 2_656 . 177.7(3) ?
N1 Ba10 N3 2_656 3_666 88.6(3) ?
N1 Ba10 N3 . 3_666 89.8(3) ?
N1 Ba10 N3 2_656 . 89.8(3) ?
N1 Ba10 N3 . . 88.6(3) ?
N3 Ba10 N3 3_666 . 92.2(4) ?
N1 Ba10 N6 2_656 . 91.5(3) ?
N1 Ba10 N6 . . 89.9(3) ?
N3 Ba10 N6 3_666 . 174.5(2) ?
N3 Ba10 N6 . . 82.2(3) ?
N1 Ba10 N6 2_656 3_656 89.9(3) ?
N1 Ba10 N6 . 3_656 91.5(3) ?
N3 Ba10 N6 3_666 3_656 82.2(3) ?
N3 Ba10 N6 . 3_656 174.5(2) ?
N6 Ba10 N6 . 3_656 103.3(3) ?
N1 Ba10 Ba10 2_656 3_656 91.14(16) ?
N1 Ba10 Ba10 . 3_656 91.14(16) ?
N3 Ba10 Ba10 3_666 3_656 133.88(19) ?
N3 Ba10 Ba10 . 3_656 133.88(19) ?
N6 Ba10 Ba10 . 3_656 51.65(16) ?
N6 Ba10 Ba10 3_656 3_656 51.65(16) ?
N1 Ba10 Ba8 2_656 . 135.15(17) ?
N1 Ba10 Ba8 . . 46.44(16) ?
N3 Ba10 Ba8 3_666 . 88.9(2) ?
N3 Ba10 Ba8 . . 135.0(2) ?
N6 Ba10 Ba8 . . 94.9(2) ?
N6 Ba10 Ba8 3_656 . 45.4(3) ?
Ba10 Ba10 Ba8 3_656 . 60.242(15) ?
N1 Ba10 Ba8 2_656 3_656 46.44(16) ?
N1 Ba10 Ba8 . 3_656 135.15(17) ?
N3 Ba10 Ba8 3_666 3_656 135.0(2) ?
N3 Ba10 Ba8 . 3_656 88.9(2) ?
N6 Ba10 Ba8 . 3_656 45.4(3) ?
N6 Ba10 Ba8 3_656 3_656 94.9(2) ?
Ba10 Ba10 Ba8 3_656 3_656 60.242(15) ?
Ba8 Ba10 Ba8 . 3_656 120.48(3) ?
N1 Ba10 Ba7 2_656 . 136.92(16) ?
N1 Ba10 Ba7 . . 44.71(17) ?
N3 Ba10 Ba7 3_666 . 134.5(2) ?
N3 Ba10 Ba7 . . 89.1(2) ?
N6 Ba10 Ba7 . . 45.8(3) ?
N6 Ba10 Ba7 3_656 . 94.8(2) ?
Ba10 Ba10 Ba7 3_656 . 60.383(16) ?
Ba8 Ba10 Ba7 . . 60.07(2) ?
Ba8 Ba10 Ba7 3_656 . 90.48(3) ?
N1 Ba10 Ba7 2_656 3_656 44.71(17) ?
N1 Ba10 Ba7 . 3_656 136.92(16) ?
N3 Ba10 Ba7 3_666 3_656 89.1(2) ?
N3 Ba10 Ba7 . 3_656 134.5(2) ?
N6 Ba10 Ba7 . 3_656 94.8(2) ?
N6 Ba10 Ba7 3_656 3_656 45.8(3) ?
Ba10 Ba10 Ba7 3_656 3_656 60.383(16) ?
Ba8 Ba10 Ba7 . 3_656 90.48(3) ?
Ba8 Ba10 Ba7 3_656 3_656 60.07(2) ?
Ba7 Ba10 Ba7 . 3_656 120.77(3) ?
N1 Ba10 Ba5 2_656 . 132.65(16) ?
N1 Ba10 Ba5 . . 45.64(17) ?
N3 Ba10 Ba5 3_666 . 44.3(2) ?
N3 Ba10 Ba5 . . 88.0(2) ?
N6 Ba10 Ba5 . . 134.9(3) ?
N6 Ba10 Ba5 3_656 . 88.1(2) ?
Ba10 Ba10 Ba5 3_656 . 122.750(15) ?
Ba8 Ba10 Ba5 . . 62.520(16) ?
Ba8 Ba10 Ba5 3_656 . 176.81(2) ?
Ba7 Ba10 Ba5 . . 90.35(2) ?
Ba7 Ba10 Ba5 3_656 . 121.91(2) ?
N2 Ba11 N2 . 3_665 180.0 ?
N2 Ba11 Ba3 . 2_655 46.08(17) ?
N2 Ba11 Ba3 3_665 2_655 133.92(17) ?
N2 Ba11 Ba3 . 4_565 133.92(17) ?
N2 Ba11 Ba3 3_665 4_565 46.08(17) ?
Ba3 Ba11 Ba3 2_655 4_565 180.0 ?
N2 Ba11 Ba3 . . 133.92(17) ?
N2 Ba11 Ba3 3_665 . 46.08(17) ?
Ba3 Ba11 Ba3 2_655 . 116.10(2) ?
Ba3 Ba11 Ba3 4_565 . 63.90(2) ?
N2 Ba11 Ba3 . 3_665 46.08(17) ?
N2 Ba11 Ba3 3_665 3_665 133.92(17) ?
Ba3 Ba11 Ba3 2_655 3_665 63.90(2) ?
Ba3 Ba11 Ba3 4_565 3_665 116.10(2) ?
Ba3 Ba11 Ba3 . 3_665 180.0 ?
N2 Ba11 Ba12 . 1_565 90.0 ?
N2 Ba11 Ba12 3_665 1_565 90.0 ?
Ba3 Ba11 Ba12 2_655 1_565 121.952(11) ?
Ba3 Ba11 Ba12 4_565 1_565 58.048(11) ?
Ba3 Ba11 Ba12 . 1_565 121.952(11) ?
Ba3 Ba11 Ba12 3_665 1_565 58.048(11) ?
N2 Ba11 Ba12 . . 90.0 ?
N2 Ba11 Ba12 3_665 . 90.0 ?
Ba3 Ba11 Ba12 2_655 . 58.048(11) ?
Ba3 Ba11 Ba12 4_565 . 121.952(11) ?
Ba3 Ba11 Ba12 . . 58.048(11) ?
Ba3 Ba11 Ba12 3_665 . 121.952(11) ?
Ba12 Ba11 Ba12 1_565 . 180.0 ?
N2 Ba11 Ba1 . 2_655 134.40(18) ?
N2 Ba11 Ba1 3_665 2_655 45.60(18) ?
Ba3 Ba11 Ba1 2_655 2_655 88.335(19) ?
Ba3 Ba11 Ba1 4_565 2_655 91.665(19) ?
Ba3 Ba11 Ba1 . 2_655 59.250(18) ?
Ba3 Ba11 Ba1 3_665 2_655 120.750(18) ?
Ba12 Ba11 Ba1 1_565 2_655 120.699(11) ?
Ba12 Ba11 Ba1 . 2_655 59.301(11) ?
N2 Ba11 Ba1 . 3_665 134.40(18) ?
N2 Ba11 Ba1 3_665 3_665 45.60(18) ?
Ba3 Ba11 Ba1 2_655 3_665 120.750(18) ?
Ba3 Ba11 Ba1 4_565 3_665 59.250(18) ?
Ba3 Ba11 Ba1 . 3_665 91.665(19) ?
Ba3 Ba11 Ba1 3_665 3_665 88.335(19) ?
Ba12 Ba11 Ba1 1_565 3_665 59.301(11) ?
Ba12 Ba11 Ba1 . 3_665 120.699(11) ?
Ba1 Ba11 Ba1 2_655 3_665 61.40(2) ?
N2 Ba11 Ba1 . . 45.60(18) ?
N2 Ba11 Ba1 3_665 . 134.40(18) ?
Ba3 Ba11 Ba1 2_655 . 59.250(18) ?
Ba3 Ba11 Ba1 4_565 . 120.750(18) ?
Ba3 Ba11 Ba1 . . 88.335(19) ?
Ba3 Ba11 Ba1 3_665 . 91.665(19) ?
Ba12 Ba11 Ba1 1_565 . 120.699(11) ?
Ba12 Ba11 Ba1 . . 59.301(11) ?
Ba1 Ba11 Ba1 2_655 . 118.60(2) ?
Ba1 Ba11 Ba1 3_665 . 180.0 ?
N2 Ba11 Ba1 . 4_565 45.60(18) ?
N2 Ba11 Ba1 3_665 4_565 134.40(18) ?
Ba3 Ba11 Ba1 2_655 4_565 91.665(19) ?
Ba3 Ba11 Ba1 4_565 4_565 88.335(19) ?
Ba3 Ba11 Ba1 . 4_565 120.750(18) ?
Ba3 Ba11 Ba1 3_665 4_565 59.250(18) ?
Ba12 Ba11 Ba1 1_565 4_565 59.301(11) ?
Ba12 Ba11 Ba1 . 4_565 120.699(11) ?
Ba1 Ba11 Ba1 2_655 4_565 180.0 ?
Ba1 Ba11 Ba1 3_665 4_565 118.60(2) ?
Ba1 Ba11 Ba1 . 4_565 61.40(2) ?
Ba3 Ba12 Ba3 3_655 . 180.0 ?
Ba3 Ba12 Ba3 3_655 2_655 65.04(2) ?
Ba3 Ba12 Ba3 . 2_655 114.96(2) ?
Ba3 Ba12 Ba3 3_655 4 114.96(2) ?
Ba3 Ba12 Ba3 . 4 65.04(2) ?
Ba3 Ba12 Ba3 2_655 4 180.0 ?
Ba3 Ba12 Ba9 3_655 3_655 61.230(14) ?
Ba3 Ba12 Ba9 . 3_655 118.770(14) ?
Ba3 Ba12 Ba9 2_655 3_655 61.230(14) ?
Ba3 Ba12 Ba9 4 3_655 118.770(14) ?
Ba3 Ba12 Ba9 3_655 . 118.770(14) ?
Ba3 Ba12 Ba9 . . 61.230(14) ?
Ba3 Ba12 Ba9 2_655 . 118.770(14) ?
Ba3 Ba12 Ba9 4 . 61.230(14) ?
Ba9 Ba12 Ba9 3_655 . 180.0 ?
Ba3 Ba12 Ba1 3_655 3_655 89.052(19) ?
Ba3 Ba12 Ba1 . 3_655 90.948(19) ?
Ba3 Ba12 Ba1 2_655 3_655 120.275(18) ?
Ba3 Ba12 Ba1 4 3_655 59.725(18) ?
Ba9 Ba12 Ba1 3_655 3_655 59.138(17) ?
Ba9 Ba12 Ba1 . 3_655 120.862(17) ?
Ba3 Ba12 Ba1 3_655 2_655 120.275(18) ?
Ba3 Ba12 Ba1 . 2_655 59.725(18) ?
Ba3 Ba12 Ba1 2_655 2_655 89.052(19) ?
Ba3 Ba12 Ba1 4 2_655 90.948(19) ?
Ba9 Ba12 Ba1 3_655 2_655 59.138(17) ?
Ba9 Ba12 Ba1 . 2_655 120.862(17) ?
Ba1 Ba12 Ba1 3_655 2_655 57.93(2) ?
Ba3 Ba12 Ba1 3_655 . 90.948(19) ?
Ba3 Ba12 Ba1 . . 89.052(19) ?
Ba3 Ba12 Ba1 2_655 . 59.725(18) ?
Ba3 Ba12 Ba1 4 . 120.275(18) ?
Ba9 Ba12 Ba1 3_655 . 120.862(17) ?
Ba9 Ba12 Ba1 . . 59.138(17) ?
Ba1 Ba12 Ba1 3_655 . 180.0 ?
Ba1 Ba12 Ba1 2_655 . 122.07(2) ?
Ba3 Ba12 Ba1 3_655 4 59.725(18) ?
Ba3 Ba12 Ba1 . 4 120.275(18) ?
Ba3 Ba12 Ba1 2_655 4 90.948(19) ?
Ba3 Ba12 Ba1 4 4 89.052(19) ?
Ba9 Ba12 Ba1 3_655 4 120.862(17) ?
Ba9 Ba12 Ba1 . 4 59.138(17) ?
Ba1 Ba12 Ba1 3_655 4 122.07(2) ?
Ba1 Ba12 Ba1 2_655 4 180.0 ?
Ba1 Ba12 Ba1 . 4 57.93(2) ?
Ba3 Ba12 Ba11 3_655 1_545 57.481(11) ?
Ba3 Ba12 Ba11 . 1_545 122.519(11) ?
Ba3 Ba12 Ba11 2_655 1_545 122.519(11) ?
Ba3 Ba12 Ba11 4 1_545 57.481(11) ?
Ba9 Ba12 Ba11 3_655 1_545 90.0 ?
Ba9 Ba12 Ba11 . 1_545 90.0 ?
Ba1 Ba12 Ba11 3_655 1_545 61.033(10) ?
Ba1 Ba12 Ba11 2_655 1_545 118.967(10) ?
Ba1 Ba12 Ba11 . 1_545 118.967(10) ?
Ba1 Ba12 Ba11 4 1_545 61.033(10) ?
Ba3 Ba12 Ba11 3_655 . 122.519(11) ?
Ba3 Ba12 Ba11 . . 57.481(11) ?
Ba3 Ba12 Ba11 2_655 . 57.481(11) ?
Ba3 Ba12 Ba11 4 . 122.519(11) ?
Ba9 Ba12 Ba11 3_655 . 90.0 ?
Ba9 Ba12 Ba11 . . 90.0 ?
Ba1 Ba12 Ba11 3_655 . 118.967(10) ?
Ba1 Ba12 Ba11 2_655 . 61.033(10) ?
Ba1 Ba12 Ba11 . . 61.033(10) ?
Ba1 Ba12 Ba11 4 . 118.967(10) ?
Ba11 Ba12 Ba11 1_545 . 180.0 ?
In3 In1 In2 3_666 3_566 78.17(4) ?
In3 In1 In1 3_666 4_565 56.04(2) ?
In2 In1 In1 3_566 4_565 56.153(19) ?
In3 In1 Ba6 3_666 3_556 117.30(4) ?
In2 In1 Ba6 3_566 3_556 73.82(3) ?
In1 In1 Ba6 4_565 3_556 129.977(16) ?
In3 In1 Ba5 3_666 . 89.00(3) ?
In2 In1 Ba5 3_566 . 114.24(3) ?
In1 In1 Ba5 4_565 . 63.357(14) ?
Ba6 In1 Ba5 3_556 . 153.69(3) ?
In3 In1 Ba9 3_666 3_656 73.70(3) ?
In2 In1 Ba9 3_566 3_656 118.55(4) ?
In1 In1 Ba9 4_565 3_656 129.717(17) ?
Ba6 In1 Ba9 3_556 3_656 72.78(3) ?
Ba5 In1 Ba9 . 3_656 118.55(3) ?
In3 In1 Ba4 3_666 3_566 120.56(3) ?
In2 In1 Ba4 3_566 3_566 70.24(3) ?
In1 In1 Ba4 4_565 3_566 64.526(14) ?
Ba6 In1 Ba4 3_556 3_566 100.56(3) ?
Ba5 In1 Ba4 . 3_566 62.35(2) ?
Ba9 In1 Ba4 3_656 3_566 165.46(3) ?
In3 In1 Ba8 3_666 . 122.31(4) ?
In2 In1 Ba8 3_566 . 158.20(4) ?
In1 In1 Ba8 4_565 . 126.427(15) ?
Ba6 In1 Ba8 3_556 . 99.74(3) ?
Ba5 In1 Ba8 . . 63.07(2) ?
Ba9 In1 Ba8 3_656 . 77.66(3) ?
Ba4 In1 Ba8 3_566 . 91.08(3) ?
In3 In1 Ba7 3_666 3_556 178.73(3) ?
In2 In1 Ba7 3_566 3_556 103.04(3) ?
In1 In1 Ba7 4_565 3_556 124.278(15) ?
Ba6 In1 Ba7 3_556 3_556 63.58(2) ?
Ba5 In1 Ba7 . 3_556 90.13(3) ?
Ba9 In1 Ba7 3_656 3_556 105.93(3) ?
Ba4 In1 Ba7 3_566 3_556 59.75(2) ?
Ba8 In1 Ba7 . 3_556 56.43(2) ?
In3 In1 Ba2 3_666 2_656 64.71(3) ?
In2 In1 Ba2 3_566 2_656 142.26(3) ?
In1 In1 Ba2 4_565 2_656 95.216(13) ?
Ba6 In1 Ba2 3_556 2_656 128.73(2) ?
Ba5 In1 Ba2 . 2_656 60.895(19) ?
Ba9 In1 Ba2 3_656 2_656 58.36(2) ?
Ba4 In1 Ba2 3_566 2_656 122.85(3) ?
Ba8 In1 Ba2 . 2_656 57.615(19) ?
Ba7 In1 Ba2 3_556 2_656 114.04(2) ?
In3 In1 Ba3 3_666 2_656 59.95(3) ?
In2 In1 Ba3 3_566 2_656 60.66(3) ?
In1 In1 Ba3 4_565 2_656 94.398(12) ?
Ba6 In1 Ba3 3_556 2_656 57.38(2) ?
Ba5 In1 Ba3 . 2_656 148.88(3) ?
Ba9 In1 Ba3 3_656 2_656 57.92(2) ?
Ba4 In1 Ba3 3_566 2_656 129.79(2) ?
Ba8 In1 Ba3 . 2_656 133.69(2) ?
Ba7 In1 Ba3 3_556 2_656 120.95(2) ?
Ba2 In1 Ba3 2_656 2_656 103.04(2) ?
In3 In1 Cu1 3_666 . 134.24(3) ?
In2 In1 Cu1 3_566 . 116.53(4) ?
In1 In1 Cu1 4_565 . 94.63(2) ?
Ba6 In1 Cu1 3_556 . 108.46(3) ?
Ba5 In1 Cu1 . . 45.24(2) ?
Ba9 In1 Cu1 3_656 . 122.37(3) ?
Ba4 In1 Cu1 3_566 . 46.53(2) ?
Ba8 In1 Cu1 . . 44.81(2) ?
Ba7 In1 Cu1 3_556 . 44.89(2) ?
Ba2 In1 Cu1 2_656 . 87.074(19) ?
Ba3 In1 Cu1 2_656 . 165.76(2) ?
In3 In1 In1 3_666 4 123.96(2) ?
In2 In1 In1 3_566 4 123.847(19) ?
In1 In1 In1 4_565 4 180.00(8) ?
Ba6 In1 In1 3_556 4 50.023(16) ?
Ba5 In1 In1 . 4 116.643(14) ?
Ba9 In1 In1 3_656 4 50.283(17) ?
Ba4 In1 In1 3_566 4 115.474(14) ?
Ba8 In1 In1 . 4 53.573(15) ?
Ba7 In1 In1 3_556 4 55.722(15) ?
Ba2 In1 In1 2_656 4 84.784(13) ?
Ba3 In1 In1 2_656 4 85.602(12) ?
Cu1 In1 In1 . 4 85.37(2) ?
In3 In1 N1 3_666 . 117.06(10) ?
In2 In1 N1 3_566 . 133.63(9) ?
In1 In1 N1 4_565 . 94.49(9) ?
Ba6 In1 N1 3_556 . 123.00(9) ?
Ba5 In1 N1 . . 33.06(9) ?
Ba9 In1 N1 3_656 . 107.81(9) ?
Ba4 In1 N1 3_566 . 64.44(9) ?
Ba8 In1 N1 . . 33.82(9) ?
Ba7 In1 N1 3_556 . 61.82(9) ?
Ba2 In1 N1 2_656 . 64.92(9) ?
Ba3 In1 N1 2_656 . 165.65(9) ?
Cu1 In1 N1 . . 22.23(9) ?
In1 In1 N1 4 . 85.51(9) ?
In3 In1 N1 3_666 2_556 147.07(9) ?
In2 In1 N1 3_566 2_556 98.21(9) ?
In1 In1 N1 4_565 2_556 94.46(9) ?
Ba6 In1 N1 3_556 2_556 92.26(9) ?
Ba5 In1 N1 . 2_556 62.32(9) ?
Ba9 In1 N1 3_656 2_556 132.84(9) ?
Ba4 In1 N1 3_566 2_556 33.06(9) ?
Ba8 In1 N1 . 2_556 60.76(9) ?
Ba7 In1 N1 3_556 2_556 32.63(9) ?
Ba2 In1 N1 2_656 2_556 109.02(9) ?
Ba3 In1 N1 2_656 2_556 145.73(9) ?
Cu1 In1 N1 . 2_556 22.05(8) ?
In1 In1 N1 4 2_556 85.54(9) ?
N1 In1 N1 . 2_556 44.28(16) ?
In3 In1 Ba2 3_666 2_556 129.48(3) ?
In2 In1 Ba2 3_566 2_556 51.73(2) ?
In1 In1 Ba2 4_565 2_556 94.293(10) ?
Ba6 In1 Ba2 3_556 2_556 48.745(18) ?
Ba5 In1 Ba2 . 2_556 114.90(2) ?
Ba9 In1 Ba2 3_656 2_556 121.52(2) ?
Ba4 In1 Ba2 3_566 2_556 53.136(18) ?
Ba8 In1 Ba2 . 2_556 108.20(2) ?
Ba7 In1 Ba2 3_556 2_556 51.767(17) ?
Ba2 In1 Ba2 2_656 2_556 165.81(3) ?
Ba3 In1 Ba2 2_656 2_556 86.692(17) ?
Cu1 In1 Ba2 . 2_556 81.674(16) ?
In1 In1 Ba2 4 2_556 85.707(10) ?
N1 In1 Ba2 . 2_556 103.84(9) ?
N1 In1 Ba2 2_556 2_556 59.66(9) ?
In3 In1 N5 3_666 3_656 66.85(9) ?
In2 In1 N5 3_566 3_656 135.04(14) ?
In1 In1 N5 4_565 3_656 116.94(6) ?
Ba6 In1 N5 3_556 3_656 97.51(9) ?
Ba5 In1 N5 . 3_656 93.12(12) ?
Ba9 In1 N5 3_656 3_656 25.73(11) ?
Ba4 In1 N5 3_566 3_656 152.75(14) ?
Ba8 In1 N5 . 3_656 65.75(13) ?
Ba7 In1 N5 3_556 3_656 112.28(9) ?
Ba2 In1 N5 2_656 3_656 32.63(11) ?
Ba3 In1 N5 2_656 3_656 77.31(14) ?
Cu1 In1 N5 . 3_656 108.12(14) ?
In1 In1 N5 4 3_656 63.06(6) ?
N1 In1 N5 . 3_656 88.61(16) ?
N1 In1 N5 2_556 3_656 126.51(16) ?
Ba2 In1 N5 2_556 3_656 145.57(8) ?
In3 In1 Ba2 3_666 3_666 43.21(3) ?
In2 In1 Ba2 3_566 3_666 101.17(3) ?
In1 In1 Ba2 4_565 3_666 48.891(13) ?
Ba6 In1 Ba2 3_556 3_666 160.04(3) ?
Ba5 In1 Ba2 . 3_666 46.077(17) ?
Ba9 In1 Ba2 3_656 3_666 93.85(2) ?
Ba4 In1 Ba2 3_566 3_666 95.63(2) ?
Ba8 In1 Ba2 . 3_666 91.49(2) ?
Ba7 In1 Ba2 3_556 3_666 135.83(2) ?
Ba2 In1 Ba2 2_656 3_666 46.325(18) ?
Ba3 In1 Ba2 2_656 3_666 103.083(19) ?
Cu1 In1 Ba2 . 3_666 91.15(2) ?
In1 In1 Ba2 4 3_666 131.110(13) ?
N1 In1 Ba2 . 3_666 74.70(9) ?
N1 In1 Ba2 2_556 3_666 107.64(9) ?
Ba2 In1 Ba2 2_556 3_666 141.986(18) ?
N5 In1 Ba2 3_656 3_666 72.05(7) ?
In3 In1 Ba3 3_666 3_666 39.01(2) ?
In2 In1 Ba3 3_566 3_666 39.85(3) ?
In1 In1 Ba3 4_565 3_666 49.749(13) ?
Ba6 In1 Ba3 3_556 3_666 92.31(2) ?
Ba5 In1 Ba3 . 3_666 109.83(2) ?
Ba9 In1 Ba3 3_656 3_666 92.52(3) ?
Ba4 In1 Ba3 3_566 3_666 100.76(2) ?
Ba8 In1 Ba3 . 3_666 161.31(3) ?
Ba7 In1 Ba3 3_556 3_666 142.25(2) ?
Ba2 In1 Ba3 2_656 3_666 103.69(2) ?
Ba3 In1 Ba3 2_656 3_666 44.649(17) ?
Cu1 In1 Ba3 . 3_666 143.02(3) ?
In1 In1 Ba3 4 3_666 130.251(13) ?
N1 In1 Ba3 . 3_666 142.83(9) ?
N1 In1 Ba3 2_556 3_666 133.42(9) ?
Ba2 In1 Ba3 2_556 3_666 90.492(15) ?
N5 In1 Ba3 3_656 3_666 98.69(12) ?
Ba2 In1 Ba3 3_666 3_666 73.133(16) ?
In3 In1 Ba1 3_666 2_556 92.99(3) ?
In2 In1 Ba1 3_566 2_556 38.702(18) ?
In1 In1 Ba1 4_565 2_556 94.108(9) ?
Ba6 In1 Ba1 3_556 2_556 36.625(14) ?
Ba5 In1 Ba1 . 2_556 150.95(2) ?
Ba9 In1 Ba1 3_656 2_556 89.68(2) ?
Ba4 In1 Ba1 3_566 2_556 92.18(2) ?
Ba8 In1 Ba1 . 2_556 135.92(2) ?
Ba7 In1 Ba1 3_556 2_556 88.22(2) ?
Ba2 In1 Ba1 2_656 2_556 144.29(2) ?
Ba3 In1 Ba1 2_656 2_556 41.823(15) ?
Cu1 In1 Ba1 . 2_556 126.37(2) ?
In1 In1 Ba1 4 2_556 85.892(9) ?
N1 In1 Ba1 . 2_556 148.18(9) ?
N1 In1 Ba1 2_556 2_556 104.50(9) ?
Ba2 In1 Ba1 2_556 2_556 44.935(15) ?
N5 In1 Ba1 3_656 2_556 114.28(13) ?
Ba2 In1 Ba1 3_666 2_556 131.786(18) ?
Ba3 In1 Ba1 3_666 2_556 58.671(15) ?
In1 In2 In1 2_556 3_566 67.69(4) ?
In1 In2 In3 2_556 1_455 50.82(3) ?
In1 In2 In3 3_566 1_455 50.82(3) ?
In1 In2 Ba3 2_556 1_455 77.15(3) ?
In1 In2 Ba3 3_566 1_455 110.56(4) ?
In3 In2 Ba3 1_455 1_455 60.32(3) ?
In1 In2 Ba3 2_556 4_465 110.56(4) ?
In1 In2 Ba3 3_566 4_465 77.15(3) ?
In3 In2 Ba3 1_455 4_465 60.32(3) ?
Ba3 In2 Ba3 1_455 4_465 61.99(3) ?
In1 In2 Ba4 2_556 . 65.24(3) ?
In1 In2 Ba4 3_566 . 65.24(3) ?
In3 In2 Ba4 1_455 . 100.18(3) ?
Ba3 In2 Ba4 1_455 . 140.92(2) ?
Ba3 In2 Ba4 4_465 . 140.92(2) ?
In1 In2 Ba6 2_556 1_565 128.80(3) ?
In1 In2 Ba6 3_566 1_565 61.10(2) ?
In3 In2 Ba6 1_455 1_565 93.84(2) ?
Ba3 In2 Ba6 1_455 1_565 120.54(3) ?
Ba3 In2 Ba6 4_465 1_565 58.812(19) ?
Ba4 In2 Ba6 . 1_565 92.39(2) ?
In1 In2 Ba6 2_556 . 61.10(2) ?
In1 In2 Ba6 3_566 . 128.80(3) ?
In3 In2 Ba6 1_455 . 93.84(2) ?
Ba3 In2 Ba6 1_455 . 58.812(19) ?
Ba3 In2 Ba6 4_465 . 120.54(3) ?
Ba4 In2 Ba6 . . 92.39(2) ?
Ba6 In2 Ba6 1_565 . 170.10(4) ?
In1 In2 Ba1 2_556 4_565 168.08(4) ?
In1 In2 Ba1 3_566 4_565 113.92(2) ?
In3 In2 Ba1 1_455 4_565 120.12(3) ?
Ba3 In2 Ba1 1_455 4_565 91.53(3) ?
Ba3 In2 Ba1 4_465 4_565 59.80(2) ?
Ba4 In2 Ba1 . 4_565 126.56(3) ?
Ba6 In2 Ba1 1_565 4_565 54.275(16) ?
Ba6 In2 Ba1 . 4_565 116.17(3) ?
In1 In2 Ba1 2_556 . 113.92(2) ?
In1 In2 Ba1 3_566 . 168.08(4) ?
In3 In2 Ba1 1_455 . 120.12(3) ?
Ba3 In2 Ba1 1_455 . 59.80(2) ?
Ba3 In2 Ba1 4_465 . 91.53(3) ?
Ba4 In2 Ba1 . . 126.56(3) ?
Ba6 In2 Ba1 1_565 . 116.17(3) ?
Ba6 In2 Ba1 . . 54.275(16) ?
Ba1 In2 Ba1 4_565 . 61.91(3) ?
In1 In2 Ba2 2_556 4_565 128.02(4) ?
In1 In2 Ba2 3_566 4_565 93.22(3) ?
In3 In2 Ba2 1_455 4_565 143.48(2) ?
Ba3 In2 Ba2 1_455 4_565 151.60(3) ?
Ba3 In2 Ba2 4_465 4_565 111.23(2) ?
Ba4 In2 Ba2 . 4_565 62.89(2) ?
Ba6 In2 Ba2 1_565 4_565 57.503(19) ?
Ba6 In2 Ba2 . 4_565 117.65(3) ?
Ba1 In2 Ba2 4_565 4_565 63.88(2) ?
Ba1 In2 Ba2 . 4_565 94.40(3) ?
In1 In2 Ba2 2_556 . 93.22(3) ?
In1 In2 Ba2 3_566 . 128.02(4) ?
In3 In2 Ba2 1_455 . 143.48(2) ?
Ba3 In2 Ba2 1_455 . 111.23(2) ?
Ba3 In2 Ba2 4_465 . 151.60(3) ?
Ba4 In2 Ba2 . . 62.89(2) ?
Ba6 In2 Ba2 1_565 . 117.65(3) ?
Ba6 In2 Ba2 . . 57.503(19) ?
Ba1 In2 Ba2 4_565 . 94.40(3) ?
Ba1 In2 Ba2 . . 63.88(2) ?
Ba2 In2 Ba2 4_565 . 60.34(3) ?
In1 In2 Cu2 2_556 . 120.92(3) ?
In1 In2 Cu2 3_566 . 120.92(3) ?
In3 In2 Cu2 1_455 . 87.76(3) ?
Ba3 In2 Cu2 1_455 . 44.058(17) ?
Ba3 In2 Cu2 4_465 . 44.058(17) ?
Ba4 In2 Cu2 . . 172.06(3) ?
Ba6 In2 Cu2 1_565 . 87.04(2) ?
Ba6 In2 Cu2 . . 87.04(2) ?
Ba1 In2 Cu2 4_565 . 47.531(17) ?
Ba1 In2 Cu2 . . 47.531(17) ?
Ba2 In2 Cu2 4_565 . 110.48(2) ?
Ba2 In2 Cu2 . . 110.48(2) ?
In1 In2 N3 2_556 . 94.31(13) ?
In1 In2 N3 3_566 . 94.31(13) ?
In3 In2 N3 1_455 . 135.66(15) ?
Ba3 In2 N3 1_455 . 147.48(4) ?
Ba3 In2 N3 4_465 . 147.48(4) ?
Ba4 In2 N3 . . 35.48(15) ?
Ba6 In2 N3 1_565 . 89.43(3) ?
Ba6 In2 N3 . . 89.43(3) ?
Ba1 In2 N3 4_565 . 97.30(13) ?
Ba1 In2 N3 . . 97.30(13) ?
Ba2 In2 N3 4_565 . 37.11(8) ?
Ba2 In2 N3 . . 37.11(8) ?
Cu2 In2 N3 . . 136.58(15) ?
In1 In2 N4 2_556 . 81.26(12) ?
In1 In2 N4 3_566 . 139.70(14) ?
In3 In2 N4 1_455 . 89.78(14) ?
Ba3 In2 N4 1_455 . 34.50(14) ?
Ba3 In2 N4 4_465 . 91.22(13) ?
Ba4 In2 N4 . . 124.24(12) ?
Ba6 In2 N4 1_565 . 141.92(12) ?
Ba6 In2 N4 . . 31.93(12) ?
Ba1 In2 N4 4_565 . 91.56(12) ?
Ba1 In2 N4 . . 35.17(13) ?
Ba2 In2 N4 4_565 . 126.69(14) ?
Ba2 In2 N4 . . 76.84(14) ?
Cu2 In2 N4 . . 55.21(12) ?
N3 In2 N4 . . 113.68(15) ?
In1 In2 N4 2_556 1_565 139.70(14) ?
In1 In2 N4 3_566 1_565 81.26(12) ?
In3 In2 N4 1_455 1_565 89.78(14) ?
Ba3 In2 N4 1_455 1_565 91.22(13) ?
Ba3 In2 N4 4_465 1_565 34.50(14) ?
Ba4 In2 N4 . 1_565 124.24(12) ?
Ba6 In2 N4 1_565 1_565 31.93(12) ?
Ba6 In2 N4 . 1_565 141.92(12) ?
Ba1 In2 N4 4_565 1_565 35.17(13) ?
Ba1 In2 N4 . 1_565 91.56(12) ?
Ba2 In2 N4 4_565 1_565 76.84(14) ?
Ba2 In2 N4 . 1_565 126.69(14) ?
Cu2 In2 N4 . 1_565 55.21(12) ?
N3 In2 N4 . 1_565 113.68(15) ?
N4 In2 N4 . 1_565 110.4(2) ?
In1 In2 N5 2_556 1_565 152.09(14) ?
In1 In2 N5 3_566 1_565 88.90(11) ?
In3 In2 N5 1_455 1_565 124.77(11) ?
Ba3 In2 N5 1_455 1_565 127.33(15) ?
Ba3 In2 N5 4_465 1_565 76.80(14) ?
Ba4 In2 N5 . 1_565 91.75(15) ?
Ba6 In2 N5 1_565 1_565 31.46(11) ?
Ba6 In2 N5 . 1_565 139.64(11) ?
Ba1 In2 N5 4_565 1_565 37.26(14) ?
Ba1 In2 N5 . 1_565 92.17(12) ?
Ba2 In2 N5 4_565 1_565 34.60(15) ?
Ba2 In2 N5 . 1_565 89.51(13) ?
Cu2 In2 N5 . 1_565 83.63(15) ?
N3 In2 N5 . 1_565 71.66(17) ?
N4 In2 N5 . 1_565 126.26(17) ?
N4 In2 N5 1_565 1_565 42.3(2) ?
In1 In2 N5 2_556 . 88.90(11) ?
In1 In2 N5 3_566 . 152.09(14) ?
In3 In2 N5 1_455 . 124.77(11) ?
Ba3 In2 N5 1_455 . 76.80(15) ?
Ba3 In2 N5 4_465 . 127.33(15) ?
Ba4 In2 N5 . . 91.75(15) ?
Ba6 In2 N5 1_565 . 139.64(11) ?
Ba6 In2 N5 . . 31.46(11) ?
Ba1 In2 N5 4_565 . 92.17(12) ?
Ba1 In2 N5 . . 37.26(14) ?
Ba2 In2 N5 4_565 . 89.51(13) ?
Ba2 In2 N5 . . 34.60(15) ?
Cu2 In2 N5 . . 83.63(15) ?
N3 In2 N5 . . 71.66(17) ?
N4 In2 N5 . . 42.3(2) ?
N4 In2 N5 1_565 . 126.26(17) ?
N5 In2 N5 1_565 . 108.3(2) ?
In1 In2 N2 2_556 3_565 103.00(10) ?
In1 In2 N2 3_566 3_565 103.00(10) ?
In3 In2 N2 1_455 3_565 65.25(12) ?
Ba3 In2 N2 1_455 3_565 32.56(4) ?
Ba3 In2 N2 4_465 3_565 32.56(4) ?
Ba4 In2 N2 . 3_565 165.43(12) ?
Ba6 In2 N2 1_565 3_565 88.78(2) ?
Ba6 In2 N2 . 3_565 88.78(2) ?
Ba1 In2 N2 4_565 3_565 65.08(10) ?
Ba1 In2 N2 . 3_565 65.08(10) ?
Ba2 In2 N2 4_565 3_565 128.75(9) ?
Ba2 In2 N2 . 3_565 128.75(9) ?
Cu2 In2 N2 . 3_565 22.51(12) ?
N3 In2 N2 . 3_565 159.09(19) ?
N4 In2 N2 . 3_565 58.66(13) ?
N4 In2 N2 1_565 3_565 58.67(13) ?
N5 In2 N2 1_565 3_565 96.76(17) ?
N5 In2 N2 . 3_565 96.76(17) ?
In1 In2 N2 2_556 . 136.07(8) ?
In1 In2 N2 3_566 . 136.07(8) ?
In3 In2 N2 1_455 . 109.66(13) ?
Ba3 In2 N2 1_455 . 60.50(10) ?
Ba3 In2 N2 4_465 . 60.50(10) ?
Ba4 In2 N2 . . 150.16(13) ?
Ba6 In2 N2 1_565 . 85.77(2) ?
Ba6 In2 N2 . . 85.77(2) ?
Ba1 In2 N2 4_565 . 34.54(5) ?
Ba1 In2 N2 . . 34.54(5) ?
Ba2 In2 N2 4_565 . 91.70(11) ?
Ba2 In2 N2 . . 91.70(11) ?
Cu2 In2 N2 . . 21.91(13) ?
N3 In2 N2 . . 114.7(2) ?
N4 In2 N2 . . 57.56(12) ?
N4 In2 N2 1_565 . 57.56(12) ?
N5 In2 N2 1_565 . 71.49(15) ?
N5 In2 N2 . . 71.49(15) ?
N2 In2 N2 3_565 . 44.4(2) ?
In1 In3 In1 3_666 2_656 67.91(4) ?
In1 In3 In2 3_666 1_655 51.02(3) ?
In1 In3 In2 2_656 1_655 51.02(3) ?
In1 In3 Ba3 3_666 . 111.76(4) ?
In1 In3 Ba3 2_656 . 77.86(3) ?
In2 In3 Ba3 1_655 . 61.33(2) ?
In1 In3 Ba3 3_666 4_565 77.86(3) ?
In1 In3 Ba3 2_656 4_565 111.76(4) ?
In2 In3 Ba3 1_655 4_565 61.33(2) ?
Ba3 In3 Ba3 . 4_565 62.67(3) ?
In1 In3 Ba2 3_666 4_565 73.41(3) ?
In1 In3 Ba2 2_656 4_565 106.43(4) ?
In2 In3 Ba2 1_655 4_565 124.05(3) ?
Ba3 In3 Ba2 . 4_565 174.46(4) ?
Ba3 In3 Ba2 4_565 4_565 117.788(18) ?
In1 In3 Ba2 3_666 . 106.43(4) ?
In1 In3 Ba2 2_656 . 73.41(3) ?
In2 In3 Ba2 1_655 . 124.05(3) ?
Ba3 In3 Ba2 . . 117.788(18) ?
Ba3 In3 Ba2 4_565 . 174.46(4) ?
Ba2 In3 Ba2 4_565 . 61.16(3) ?
In1 In3 Ba9 3_666 . 129.37(4) ?
In1 In3 Ba9 2_656 . 61.49(2) ?
In2 In3 Ba9 1_655 . 95.11(2) ?
Ba3 In3 Ba9 . . 59.726(17) ?
Ba3 In3 Ba9 4_565 . 122.06(3) ?
Ba2 In3 Ba9 4_565 . 118.92(3) ?
Ba2 In3 Ba9 . . 58.063(18) ?
In1 In3 Ba9 3_666 1_565 61.49(2) ?
In1 In3 Ba9 2_656 1_565 129.37(4) ?
In2 In3 Ba9 1_655 1_565 95.11(2) ?
Ba3 In3 Ba9 . 1_565 122.06(3) ?
Ba3 In3 Ba9 4_565 1_565 59.726(17) ?
Ba2 In3 Ba9 4_565 1_565 58.063(18) ?
Ba2 In3 Ba9 . 1_565 118.92(3) ?
Ba9 In3 Ba9 . 1_565 168.72(4) ?
In1 In3 Ba11 3_666 . 133.18(3) ?
In1 In3 Ba11 2_656 . 133.18(3) ?
In2 In3 Ba11 1_655 . 104.91(3) ?
Ba3 In3 Ba11 . . 55.99(2) ?
Ba3 In3 Ba11 4_565 . 55.99(2) ?
Ba2 In3 Ba11 4_565 . 119.20(3) ?
Ba2 In3 Ba11 . . 119.20(3) ?
Ba9 In3 Ba11 . . 86.38(2) ?
Ba9 In3 Ba11 1_565 . 86.38(2) ?
In1 In3 Ba1 3_666 . 164.07(4) ?
In1 In3 Ba1 2_656 . 115.09(2) ?
In2 In3 Ba1 1_655 . 143.79(3) ?
Ba3 In3 Ba1 . . 83.96(3) ?
Ba3 In3 Ba1 4_565 . 113.29(4) ?
Ba2 In3 Ba1 4_565 . 90.98(3) ?
Ba2 In3 Ba1 . . 61.80(2) ?
Ba9 In3 Ba1 . . 55.597(18) ?
Ba9 In3 Ba1 1_565 . 113.13(3) ?
Ba11 In3 Ba1 . . 57.408(19) ?
In1 In3 Ba1 3_666 4_565 115.09(2) ?
In1 In3 Ba1 2_656 4_565 164.07(4) ?
In2 In3 Ba1 1_655 4_565 143.79(3) ?
Ba3 In3 Ba1 . 4_565 113.29(4) ?
Ba3 In3 Ba1 4_565 4_565 83.96(3) ?
Ba2 In3 Ba1 4_565 4_565 61.80(2) ?
Ba2 In3 Ba1 . 4_565 90.98(3) ?
Ba9 In3 Ba1 . 4_565 113.13(3) ?
Ba9 In3 Ba1 1_565 4_565 55.597(18) ?
Ba11 In3 Ba1 . 4_565 57.408(19) ?
Ba1 In3 Ba1 . 4_565 57.53(3) ?
In1 In3 Ba5 3_666 3_666 51.85(3) ?
In1 In3 Ba5 2_656 3_666 51.85(3) ?
In2 In3 Ba5 1_655 3_666 82.53(3) ?
Ba3 In3 Ba5 . 3_666 129.67(3) ?
Ba3 In3 Ba5 4_565 3_666 129.67(3) ?
Ba2 In3 Ba5 4_565 3_666 54.85(2) ?
Ba2 In3 Ba5 . 3_666 54.85(2) ?
Ba9 In3 Ba5 . 3_666 93.03(2) ?
Ba9 In3 Ba5 1_565 3_666 93.03(2) ?
Ba11 In3 Ba5 . 3_666 172.55(3) ?
Ba1 In3 Ba5 . 3_666 116.39(3) ?
Ba1 In3 Ba5 4_565 3_666 116.39(3) ?
In1 In3 N2 3_666 3_665 107.00(12) ?
In1 In3 N2 2_656 3_665 107.00(12) ?
In2 In3 N2 1_655 3_665 69.97(14) ?
Ba3 In3 N2 . 3_665 34.08(5) ?
Ba3 In3 N2 4_565 3_665 34.08(5) ?
Ba2 In3 N2 4_565 3_665 143.73(7) ?
Ba2 In3 N2 . 3_665 143.73(7) ?
Ba9 In3 N2 . 3_665 89.51(2) ?
Ba9 In3 N2 1_565 3_665 89.51(2) ?
Ba11 In3 N2 . 3_665 34.95(14) ?
Ba1 In3 N2 . 3_665 87.40(12) ?
Ba1 In3 N2 4_565 3_665 87.40(12) ?
Ba5 In3 N2 3_666 3_665 152.50(14) ?
In1 In3 N5 3_666 . 137.07(16) ?
In1 In3 N5 2_656 . 79.19(14) ?
In2 In3 N5 1_655 . 123.42(12) ?
Ba3 In3 N5 . . 86.16(12) ?
Ba3 In3 N5 4_565 . 142.12(15) ?
Ba2 In3 N5 4_565 . 91.19(12) ?
Ba2 In3 N5 . . 35.22(14) ?
Ba9 In3 N5 . . 30.38(11) ?
Ba9 In3 N5 1_565 . 140.89(11) ?
Ba11 In3 N5 . . 89.47(16) ?
Ba1 In3 N5 . . 37.47(15) ?
Ba1 In3 N5 4_565 . 89.93(13) ?
Ba5 In3 N5 3_666 . 86.31(15) ?
N2 In3 N5 3_665 . 108.51(16) ?
In1 In3 N5 3_666 1_565 79.19(14) ?
In1 In3 N5 2_656 1_565 137.07(16) ?
In2 In3 N5 1_655 1_565 123.42(12) ?
Ba3 In3 N5 . 1_565 142.12(15) ?
Ba3 In3 N5 4_565 1_565 86.16(12) ?
Ba2 In3 N5 4_565 1_565 35.22(14) ?
Ba2 In3 N5 . 1_565 91.19(12) ?
Ba9 In3 N5 . 1_565 140.89(11) ?
Ba9 In3 N5 1_565 1_565 30.38(11) ?
Ba11 In3 N5 . 1_565 89.47(16) ?
Ba1 In3 N5 . 1_565 89.93(13) ?
Ba1 In3 N5 4_565 1_565 37.47(15) ?
Ba5 In3 N5 3_666 1_565 86.31(15) ?
N2 In3 N5 3_665 1_565 108.51(16) ?
N5 In3 N5 . 1_565 110.8(2) ?
In1 In3 N3 3_666 . 76.64(13) ?
In1 In3 N3 2_656 . 76.64(13) ?
In2 In3 N3 1_655 . 114.50(16) ?
Ba3 In3 N3 . . 147.35(4) ?
Ba3 In3 N3 4_565 . 147.35(5) ?
Ba2 In3 N3 4_565 . 34.18(7) ?
Ba2 In3 N3 . . 34.18(7) ?
Ba9 In3 N3 . . 90.05(3) ?
Ba9 In3 N3 1_565 . 90.05(3) ?
Ba11 In3 N3 . . 140.59(16) ?
Ba1 In3 N3 . . 88.69(14) ?
Ba1 In3 N3 4_565 . 88.69(14) ?
Ba5 In3 N3 3_666 . 31.96(16) ?
N2 In3 N3 3_665 . 175.5(2) ?
N5 In3 N3 . . 69.32(16) ?
N5 In3 N3 1_565 . 69.32(16) ?
In1 In3 N2 3_666 . 145.99(2) ?
In1 In3 N2 2_656 . 145.99(2) ?
In2 In3 N2 1_655 . 137.34(12) ?
Ba3 In3 N2 . . 82.75(10) ?
Ba3 In3 N2 4_565 . 82.75(10) ?
Ba2 In3 N2 4_565 . 91.80(10) ?
Ba2 In3 N2 . . 91.80(10) ?
Ba9 In3 N2 . . 84.63(2) ?
Ba9 In3 N2 1_565 . 84.63(2) ?
Ba11 In3 N2 . . 32.42(12) ?
Ba1 In3 N2 . . 34.36(6) ?
Ba1 In3 N2 4_565 . 34.36(6) ?
Ba5 In3 N2 3_666 . 140.13(12) ?
N2 In3 N2 3_665 . 67.4(2) ?
N5 In3 N2 . . 71.82(16) ?
N5 In3 N2 1_565 . 71.82(16) ?
N3 In3 N2 . . 108.2(2) ?
In1 In3 In2 3_666 . 119.00(3) ?
In1 In3 In2 2_656 . 119.00(3) ?
In2 In3 In2 1_655 . 166.43(4) ?
Ba3 In3 In2 . . 129.21(3) ?
Ba3 In3 In2 4_565 . 129.21(3) ?
Ba2 In3 In2 4_565 . 45.759(18) ?
Ba2 In3 In2 . . 45.759(18) ?
Ba9 In3 In2 . . 85.593(19) ?
Ba9 In3 In2 1_565 . 85.593(19) ?
Ba11 In3 In2 . . 88.65(3) ?
Ba1 In3 In2 . . 45.248(19) ?
Ba1 In3 In2 4_565 . 45.248(19) ?
Ba5 In3 In2 3_666 . 83.90(2) ?
N2 In3 In2 3_665 . 123.60(14) ?
N5 In3 In2 . . 55.42(11) ?
N5 In3 In2 1_565 . 55.42(11) ?
N3 In3 In2 . . 51.94(16) ?
N2 In3 In2 . . 56.23(12) ?
In1 In3 Ba6 3_666 1_665 35.08(2) ?
In1 In3 Ba6 2_656 1_665 88.36(3) ?
In2 In3 Ba6 1_655 1_665 45.071(13) ?
Ba3 In3 Ba6 . 1_665 90.09(2) ?
Ba3 In3 Ba6 4_565 1_665 42.804(17) ?
Ba2 In3 Ba6 4_565 1_665 93.50(2) ?
Ba2 In3 Ba6 . 1_665 141.29(3) ?
Ba9 In3 Ba6 . 1_665 139.89(3) ?
Ba9 In3 Ba6 1_565 1_665 50.043(18) ?
Ba11 In3 Ba6 . 1_665 98.309(19) ?
Ba1 In3 Ba6 . 1_665 153.75(3) ?
Ba1 In3 Ba6 4_565 1_665 102.501(19) ?
Ba5 In3 Ba6 3_666 1_665 86.93(2) ?
N2 In3 Ba6 3_665 1_665 73.85(9) ?
N5 In3 Ba6 . 1_665 167.50(14) ?
N5 In3 Ba6 1_565 1_665 79.18(11) ?
N3 In3 Ba6 . 1_665 109.14(11) ?
N2 In3 Ba6 . 1_665 119.55(7) ?
In2 In3 Ba6 . 1_665 134.072(14) ?
N1 Cu1 Ba5 2_556 . 124.2(2) ?
N1 Cu1 Ba5 . . 56.5(2) ?
N1 Cu1 Ba5 2_556 3_566 56.5(2) ?
N1 Cu1 Ba5 . 3_566 124.2(2) ?
Ba5 Cu1 Ba5 . 3_566 104.90(5) ?
N1 Cu1 Ba8 2_556 3_556 56.5(2) ?
N1 Cu1 Ba8 . 3_556 122.7(2) ?
Ba5 Cu1 Ba8 . 3_556 178.03(3) ?
Ba5 Cu1 Ba8 3_566 3_556 73.90(2) ?
N1 Cu1 Ba8 2_556 . 122.7(2) ?
N1 Cu1 Ba8 . . 56.5(2) ?
Ba5 Cu1 Ba8 . . 73.90(2) ?
Ba5 Cu1 Ba8 3_566 . 178.03(3) ?
Ba8 Cu1 Ba8 3_556 . 107.34(5) ?
N1 Cu1 Ba7 2_556 . 126.3(2) ?
N1 Cu1 Ba7 . . 53.0(2) ?
Ba5 Cu1 Ba7 . . 109.48(2) ?
Ba5 Cu1 Ba7 3_566 . 112.14(2) ?
Ba8 Cu1 Ba7 3_556 . 69.80(3) ?
Ba8 Cu1 Ba7 . . 69.80(3) ?
N1 Cu1 Ba7 2_556 3_556 53.0(2) ?
N1 Cu1 Ba7 . 3_556 126.3(2) ?
Ba5 Cu1 Ba7 . 3_556 112.14(2) ?
Ba5 Cu1 Ba7 3_566 3_556 109.48(2) ?
Ba8 Cu1 Ba7 3_556 3_556 69.80(3) ?
Ba8 Cu1 Ba7 . 3_556 69.80(3) ?
Ba7 Cu1 Ba7 . 3_556 108.71(5) ?
N1 Cu1 Ba4 2_556 . 126.9(2) ?
N1 Cu1 Ba4 . . 53.8(2) ?
Ba5 Cu1 Ba4 . . 67.42(3) ?
Ba5 Cu1 Ba4 3_566 . 70.39(3) ?
Ba8 Cu1 Ba4 3_556 . 110.63(2) ?
Ba8 Cu1 Ba4 . . 110.30(2) ?
Ba7 Cu1 Ba4 . . 71.815(18) ?
Ba7 Cu1 Ba4 3_556 . 179.44(4) ?
N1 Cu1 Ba4 2_556 3_566 53.8(2) ?
N1 Cu1 Ba4 . 3_566 126.9(2) ?
Ba5 Cu1 Ba4 . 3_566 70.39(3) ?
Ba5 Cu1 Ba4 3_566 3_566 67.42(3) ?
Ba8 Cu1 Ba4 3_556 3_566 110.30(2) ?
Ba8 Cu1 Ba4 . 3_566 110.63(2) ?
Ba7 Cu1 Ba4 . 3_566 179.44(4) ?
Ba7 Cu1 Ba4 3_556 3_566 71.815(18) ?
Ba4 Cu1 Ba4 . 3_566 107.66(5) ?
N1 Cu1 In1 2_556 . 90.7(3) ?
N1 Cu1 In1 . . 89.4(3) ?
Ba5 Cu1 In1 . . 51.850(17) ?
Ba5 Cu1 In1 3_566 . 121.29(3) ?
Ba8 Cu1 In1 3_556 . 130.09(3) ?
Ba8 Cu1 In1 . . 56.747(18) ?
Ba7 Cu1 In1 . . 126.14(3) ?
Ba7 Cu1 In1 3_556 . 60.29(2) ?
Ba4 Cu1 In1 . . 119.27(3) ?
Ba4 Cu1 In1 3_566 . 54.255(19) ?
N1 Cu1 In1 2_556 2_556 89.4(3) ?
N1 Cu1 In1 . 2_556 90.7(3) ?
Ba5 Cu1 In1 . 2_556 121.29(3) ?
Ba5 Cu1 In1 3_566 2_556 51.850(17) ?
Ba8 Cu1 In1 3_556 2_556 56.747(18) ?
Ba8 Cu1 In1 . 2_556 130.09(3) ?
Ba7 Cu1 In1 . 2_556 60.29(2) ?
Ba7 Cu1 In1 3_556 2_556 126.14(3) ?
Ba4 Cu1 In1 . 2_556 54.255(19) ?
Ba4 Cu1 In1 3_566 2_556 119.27(3) ?
In1 Cu1 In1 . 2_556 170.74(4) ?
N2 Cu2 Ba3 3_565 2_655 124.7(2) ?
N2 Cu2 Ba3 . 2_655 55.3(2) ?
N2 Cu2 Ba3 3_565 3_665 124.7(2) ?
N2 Cu2 Ba3 . 3_665 55.3(2) ?
Ba3 Cu2 Ba3 2_655 3_665 74.21(2) ?
N2 Cu2 Ba3 3_565 1_455 55.3(2) ?
N2 Cu2 Ba3 . 1_455 124.7(2) ?
Ba3 Cu2 Ba3 2_655 1_455 105.79(2) ?
Ba3 Cu2 Ba3 3_665 1_455 180.0 ?
N2 Cu2 Ba3 3_565 4_465 55.3(2) ?
N2 Cu2 Ba3 . 4_465 124.7(2) ?
Ba3 Cu2 Ba3 2_655 4_465 180.0 ?
Ba3 Cu2 Ba3 3_665 4_465 105.79(2) ?
Ba3 Cu2 Ba3 1_455 4_465 74.21(2) ?
N2 Cu2 Ba1 3_565 2 54.6(3) ?
N2 Cu2 Ba1 . 2 125.4(3) ?
Ba3 Cu2 Ba1 2_655 2 70.03(2) ?
Ba3 Cu2 Ba1 3_665 2 111.24(2) ?
Ba3 Cu2 Ba1 1_455 2 68.76(2) ?
Ba3 Cu2 Ba1 4_465 2 109.97(2) ?
N2 Cu2 Ba1 3_565 4_565 125.4(3) ?
N2 Cu2 Ba1 . 4_565 54.6(3) ?
Ba3 Cu2 Ba1 2_655 4_565 109.97(2) ?
Ba3 Cu2 Ba1 3_665 4_565 68.76(2) ?
Ba3 Cu2 Ba1 1_455 4_565 111.24(2) ?
Ba3 Cu2 Ba1 4_465 4_565 70.03(2) ?
Ba1 Cu2 Ba1 2 4_565 180.0 ?
N2 Cu2 Ba1 3_565 3_565 54.6(3) ?
N2 Cu2 Ba1 . 3_565 125.4(3) ?
Ba3 Cu2 Ba1 2_655 3_565 111.24(2) ?
Ba3 Cu2 Ba1 3_665 3_565 70.03(2) ?
Ba3 Cu2 Ba1 1_455 3_565 109.97(2) ?
Ba3 Cu2 Ba1 4_465 3_565 68.76(2) ?
Ba1 Cu2 Ba1 2 3_565 71.37(2) ?
Ba1 Cu2 Ba1 4_565 3_565 108.63(2) ?
N2 Cu2 Ba1 3_565 . 125.4(3) ?
N2 Cu2 Ba1 . . 54.6(3) ?
Ba3 Cu2 Ba1 2_655 . 68.76(2) ?
Ba3 Cu2 Ba1 3_665 . 109.97(2) ?
Ba3 Cu2 Ba1 1_455 . 70.03(2) ?
Ba3 Cu2 Ba1 4_465 . 111.24(2) ?
Ba1 Cu2 Ba1 2 . 108.63(2) ?
Ba1 Cu2 Ba1 4_565 . 71.37(2) ?
Ba1 Cu2 Ba1 3_565 . 180.0 ?
N2 Cu2 In2 3_565 3_565 92.1(4) ?
N2 Cu2 In2 . 3_565 87.9(4) ?
Ba3 Cu2 In2 2_655 3_565 54.556(16) ?
Ba3 Cu2 In2 3_665 3_565 54.556(16) ?
Ba3 Cu2 In2 1_455 3_565 125.444(16) ?
Ba3 Cu2 In2 4_465 3_565 125.444(16) ?
Ba1 Cu2 In2 2 3_565 56.767(16) ?
Ba1 Cu2 In2 4_565 3_565 123.233(16) ?
Ba1 Cu2 In2 3_565 3_565 56.767(16) ?
Ba1 Cu2 In2 . 3_565 123.233(16) ?
N2 Cu2 In2 3_565 . 87.9(4) ?
N2 Cu2 In2 . . 92.1(4) ?
Ba3 Cu2 In2 2_655 . 125.444(16) ?
Ba3 Cu2 In2 3_665 . 125.444(16) ?
Ba3 Cu2 In2 1_455 . 54.556(16) ?
Ba3 Cu2 In2 4_465 . 54.556(16) ?
Ba1 Cu2 In2 2 . 123.233(16) ?
Ba1 Cu2 In2 4_565 . 56.767(16) ?
Ba1 Cu2 In2 3_565 . 123.233(16) ?
Ba1 Cu2 In2 . . 56.767(16) ?
In2 Cu2 In2 3_565 . 180.0 ?
N4 Cu3 Ba3 3 3_655 56.7(2) ?
N4 Cu3 Ba3 . 3_655 123.3(2) ?
N4 Cu3 Ba3 3 2_655 56.7(2) ?
N4 Cu3 Ba3 . 2_655 123.3(2) ?
Ba3 Cu3 Ba3 3_655 2_655 75.42(2) ?
N4 Cu3 Ba3 3 4_455 123.3(2) ?
N4 Cu3 Ba3 . 4_455 56.7(2) ?
Ba3 Cu3 Ba3 3_655 4_455 104.58(2) ?
Ba3 Cu3 Ba3 2_655 4_455 180.0 ?
N4 Cu3 Ba3 3 1_455 123.3(2) ?
N4 Cu3 Ba3 . 1_455 56.7(2) ?
Ba3 Cu3 Ba3 3_655 1_455 180.0 ?
Ba3 Cu3 Ba3 2_655 1_455 104.58(2) ?
Ba3 Cu3 Ba3 4_455 1_455 75.42(2) ?
N4 Cu3 Ba1 3 3 53.9(3) ?
N4 Cu3 Ba1 . 3 126.1(3) ?
Ba3 Cu3 Ba1 3_655 3 70.75(2) ?
Ba3 Cu3 Ba1 2_655 3 110.54(2) ?
Ba3 Cu3 Ba1 4_455 3 69.46(2) ?
Ba3 Cu3 Ba1 1_455 3 109.25(2) ?
N4 Cu3 Ba1 3 . 126.1(3) ?
N4 Cu3 Ba1 . . 53.9(3) ?
Ba3 Cu3 Ba1 3_655 . 109.25(2) ?
Ba3 Cu3 Ba1 2_655 . 69.46(2) ?
Ba3 Cu3 Ba1 4_455 . 110.54(2) ?
Ba3 Cu3 Ba1 1_455 . 70.75(2) ?
Ba1 Cu3 Ba1 3 . 180.0 ?
N4 Cu3 Ba1 3 2 53.9(3) ?
N4 Cu3 Ba1 . 2 126.1(3) ?
Ba3 Cu3 Ba1 3_655 2 110.54(2) ?
Ba3 Cu3 Ba1 2_655 2 70.75(2) ?
Ba3 Cu3 Ba1 4_455 2 109.25(2) ?
Ba3 Cu3 Ba1 1_455 2 69.46(2) ?
Ba1 Cu3 Ba1 3 2 67.61(2) ?
Ba1 Cu3 Ba1 . 2 112.39(2) ?
N4 Cu3 Ba1 3 4 126.1(3) ?
N4 Cu3 Ba1 . 4 53.9(3) ?
Ba3 Cu3 Ba1 3_655 4 69.46(2) ?
Ba3 Cu3 Ba1 2_655 4 109.25(2) ?
Ba3 Cu3 Ba1 4_455 4 70.75(2) ?
Ba3 Cu3 Ba1 1_455 4 110.54(2) ?
Ba1 Cu3 Ba1 3 4 112.39(2) ?
Ba1 Cu3 Ba1 . 4 67.61(2) ?
Ba1 Cu3 Ba1 2 4 180.0 ?
Cu1 N1 Ba7 . . 93.3(3) ?
Cu1 N1 Ba5 . . 88.8(3) ?
Ba7 N1 Ba5 . . 177.6(3) ?
Cu1 N1 Ba4 . . 92.8(3) ?
Ba7 N1 Ba4 . . 93.7(3) ?
Ba5 N1 Ba4 . . 85.1(2) ?
Cu1 N1 Ba10 . . 175.5(4) ?
Ba7 N1 Ba10 . . 89.3(2) ?
Ba5 N1 Ba10 . . 88.7(2) ?
Ba4 N1 Ba10 . . 90.7(2) ?
Cu1 N1 Ba8 . . 89.0(3) ?
Ba7 N1 Ba8 . . 88.9(2) ?
Ba5 N1 Ba8 . . 92.2(2) ?
Ba4 N1 Ba8 . . 176.7(3) ?
Ba10 N1 Ba8 . . 87.4(2) ?
Cu1 N1 In1 . . 68.4(2) ?
Ba7 N1 In1 . . 135.6(2) ?
Ba5 N1 In1 . . 46.40(12) ?
Ba4 N1 In1 . . 126.0(2) ?
Ba10 N1 In1 . . 107.3(2) ?
Ba8 N1 In1 . . 52.34(13) ?
Cu1 N1 In1 . 2_556 67.3(2) ?
Ba7 N1 In1 . 2_556 56.10(15) ?
Ba5 N1 In1 . 2_556 124.0(2) ?
Ba4 N1 In1 . 2_556 49.02(13) ?
Ba10 N1 In1 . 2_556 117.2(2) ?
Ba8 N1 In1 . 2_556 134.3(2) ?
In1 N1 In1 . 2_556 134.73(15) ?
Cu2 N2 Ba3 . 2_655 89.2(4) ?
Cu2 N2 Ba3 . 3_665 89.2(4) ?
Ba3 N2 Ba3 2_655 3_665 94.3(4) ?
Cu2 N2 Ba11 . . 173.6(6) ?
Ba3 N2 Ba11 2_655 . 86.5(3) ?
Ba3 N2 Ba11 3_665 . 86.5(3) ?
Cu2 N2 Ba1 . 4_565 93.0(3) ?
Ba3 N2 Ba1 2_655 4_565 177.4(4) ?
Ba3 N2 Ba1 3_665 4_565 87.21(3) ?
Ba11 N2 Ba1 . 4_565 91.5(3) ?
Cu2 N2 Ba1 . . 93.0(3) ?
Ba3 N2 Ba1 2_655 . 87.21(3) ?
Ba3 N2 Ba1 3_665 . 177.4(4) ?
Ba11 N2 Ba1 . . 91.5(3) ?
Ba1 N2 Ba1 4_565 . 91.2(3) ?
Cu2 N2 In3 . 3_665 114.4(5) ?
Ba3 N2 In3 2_655 3_665 52.20(19) ?
Ba3 N2 In3 3_665 3_665 52.20(19) ?
Ba11 N2 In3 . 3_665 59.2(2) ?
Ba1 N2 In3 4_565 3_665 127.90(19) ?
Ba1 N2 In3 . 3_665 127.90(19) ?
Cu2 N2 In2 . 3_565 69.6(3) ?
Ba3 N2 In2 2_655 3_565 50.0(2) ?
Ba3 N2 In2 3_665 3_565 50.0(2) ?
Ba11 N2 In2 . 3_565 103.9(3) ?
Ba1 N2 In2 4_565 3_565 132.23(19) ?
Ba1 N2 In2 . 3_565 132.23(19) ?
In3 N2 In2 3_665 3_565 44.79(11) ?
Cu2 N2 In2 . . 66.0(3) ?
Ba3 N2 In2 2_655 . 127.9(2) ?
Ba3 N2 In2 3_665 . 127.9(2) ?
Ba11 N2 In2 . . 120.5(3) ?
Ba1 N2 In2 4_565 . 51.95(18) ?
Ba1 N2 In2 . . 51.95(18) ?
In3 N2 In2 3_665 . 179.6(3) ?
In2 N2 In2 3_565 . 135.6(2) ?
Cu2 N2 In3 . . 133.0(5) ?
Ba3 N2 In3 2_655 . 120.5(2) ?
Ba3 N2 In3 3_665 . 120.5(2) ?
Ba11 N2 In3 . . 53.5(2) ?
Ba1 N2 In3 4_565 . 56.9(2) ?
Ba1 N2 In3 . . 56.9(2) ?
In3 N2 In3 3_665 . 112.6(2) ?
In2 N2 In3 3_565 . 157.4(2) ?
In2 N2 In3 . . 67.00(15) ?
Ba5 N3 Ba4 3_666 . 167.1(6) ?
Ba5 N3 Ba2 3_666 . 92.7(3) ?
Ba4 N3 Ba2 . . 96.4(4) ?
Ba5 N3 Ba2 3_666 4_565 92.7(3) ?
Ba4 N3 Ba2 . 4_565 96.4(4) ?
Ba2 N3 Ba2 . 4_565 90.4(4) ?
Ba5 N3 Ba10 3_666 3_666 84.7(3) ?
Ba4 N3 Ba10 . 3_666 86.0(3) ?
Ba2 N3 Ba10 . 3_666 177.1(5) ?
Ba2 N3 Ba10 4_565 3_666 90.85(3) ?
Ba5 N3 Ba10 3_666 . 84.7(3) ?
Ba4 N3 Ba10 . . 86.0(3) ?
Ba2 N3 Ba10 . . 90.85(3) ?
Ba2 N3 Ba10 4_565 . 177.1(5) ?
Ba10 N3 Ba10 3_666 . 87.8(4) ?
Ba5 N3 In2 3_666 . 135.8(4) ?
Ba4 N3 In2 . . 57.1(3) ?
Ba2 N3 In2 . . 58.4(3) ?
Ba2 N3 In2 4_565 . 58.4(3) ?
Ba10 N3 In2 3_666 . 124.4(3) ?
Ba10 N3 In2 . . 124.4(3) ?
Ba5 N3 In3 3_666 . 65.6(2) ?
Ba4 N3 In3 . . 127.2(4) ?
Ba2 N3 In3 . . 51.6(2) ?
Ba2 N3 In3 4_565 . 51.6(2) ?
Ba10 N3 In3 3_666 . 127.8(2) ?
Ba10 N3 In3 . . 127.8(2) ?
In2 N3 In3 . . 70.2(2) ?
Cu3 N4 Ba6 . . 178.6(6) ?
Cu3 N4 Ba3 . 4_455 88.5(4) ?
Ba6 N4 Ba3 . 4_455 92.4(3) ?
Cu3 N4 Ba3 . 1_455 88.5(4) ?
Ba6 N4 Ba3 . 1_455 92.4(3) ?
Ba3 N4 Ba3 4_455 1_455 94.0(4) ?
Cu3 N4 Ba1 . . 93.3(3) ?
Ba6 N4 Ba1 . . 85.7(3) ?
Ba3 N4 Ba1 4_455 . 176.1(4) ?
Ba3 N4 Ba1 1_455 . 89.54(3) ?
Cu3 N4 Ba1 . 4 93.3(3) ?
Ba6 N4 Ba1 . 4 85.7(3) ?
Ba3 N4 Ba1 4_455 4 89.54(3) ?
Ba3 N4 Ba1 1_455 4 176.1(4) ?
Ba1 N4 Ba1 . 4 86.9(3) ?
Cu3 N4 In2 . . 124.69(12) ?
Ba6 N4 In2 . . 55.40(12) ?
Ba3 N4 In2 4_455 . 125.7(3) ?
Ba3 N4 In2 1_455 . 51.89(12) ?
Ba1 N4 In2 . . 55.68(11) ?
Ba1 N4 In2 4 . 124.4(3) ?
Cu3 N4 In2 . 1_545 124.69(12) ?
Ba6 N4 In2 . 1_545 55.40(12) ?
Ba3 N4 In2 4_455 1_545 51.89(12) ?
Ba3 N4 In2 1_455 1_545 125.7(3) ?
Ba1 N4 In2 . 1_545 124.4(3) ?
Ba1 N4 In2 4 1_545 55.68(11) ?
In2 N4 In2 . 1_545 110.4(2) ?
Ba9 N5 Ba6 . . 170.0(6) ?
Ba9 N5 Ba2 . . 95.1(3) ?
Ba6 N5 Ba2 . . 92.0(3) ?
Ba9 N5 Ba2 . 4 95.1(3) ?
Ba6 N5 Ba2 . 4 92.0(3) ?
Ba2 N5 Ba2 . 4 89.1(4) ?
Ba9 N5 Ba1 . 4 90.5(3) ?
Ba6 N5 Ba1 . 4 82.0(3) ?
Ba2 N5 Ba1 . 4 172.8(4) ?
Ba2 N5 Ba1 4 4 94.94(4) ?
Ba9 N5 Ba1 . . 90.5(3) ?
Ba6 N5 Ba1 . . 82.0(3) ?
Ba2 N5 Ba1 . . 94.94(4) ?
Ba2 N5 Ba1 4 . 172.8(4) ?
Ba1 N5 Ba1 4 . 80.4(3) ?
Ba9 N5 In3 . . 55.62(11) ?
Ba6 N5 In3 . . 124.48(11) ?
Ba2 N5 In3 . . 55.36(11) ?
Ba2 N5 In3 4 . 125.9(4) ?
Ba1 N5 In3 4 . 125.4(3) ?
Ba1 N5 In3 . . 61.10(10) ?
Ba9 N5 In3 . 1_545 55.62(11) ?
Ba6 N5 In3 . 1_545 124.48(11) ?
Ba2 N5 In3 . 1_545 125.9(4) ?
Ba2 N5 In3 4 1_545 55.36(11) ?
Ba1 N5 In3 4 1_545 61.10(10) ?
Ba1 N5 In3 . 1_545 125.4(3) ?
In3 N5 In3 . 1_545 110.8(2) ?
Ba9 N5 In2 . 1_545 125.58(11) ?
Ba6 N5 In2 . 1_545 54.22(10) ?
Ba2 N5 In2 . 1_545 124.4(3) ?
Ba2 N5 In2 4 1_545 55.08(11) ?
Ba1 N5 In2 4 1_545 54.59(10) ?
Ba1 N5 In2 . 1_545 117.9(3) ?
In3 N5 In2 . 1_545 178.6(2) ?
In3 N5 In2 1_545 1_545 70.43(2) ?
Ba9 N5 In2 . . 125.58(11) ?
Ba6 N5 In2 . . 54.22(10) ?
Ba2 N5 In2 . . 55.08(11) ?
Ba2 N5 In2 4 . 124.4(3) ?
Ba1 N5 In2 4 . 117.9(3) ?
Ba1 N5 In2 . . 54.59(10) ?
In3 N5 In2 . . 70.43(2) ?
In3 N5 In2 1_545 . 178.6(2) ?
In2 N5 In2 1_545 . 108.3(2) ?
Ba9 N5 In1 . 2_656 40.43(17) ?
Ba6 N5 In1 . 2_656 146.1(2) ?
Ba2 N5 In1 . 2_656 54.63(18) ?
Ba2 N5 In1 4 2_656 93.3(3) ?
Ba1 N5 In1 4 2_656 130.8(3) ?
Ba1 N5 In1 . 2_656 93.89(17) ?
In3 N5 In1 . 2_656 33.96(7) ?
In3 N5 In1 1_545 2_656 85.21(18) ?
In2 N5 In1 1_545 2_656 147.3(2) ?
In2 N5 In1 . 2_656 96.14(8) ?
Ba9 N5 In1 . 3_656 40.43(17) ?
Ba6 N5 In1 . 3_656 146.1(2) ?
Ba2 N5 In1 . 3_656 93.3(3) ?
Ba2 N5 In1 4 3_656 54.63(18) ?
Ba1 N5 In1 4 3_656 93.89(17) ?
Ba1 N5 In1 . 3_656 130.8(3) ?
In3 N5 In1 . 3_656 85.21(18) ?
In3 N5 In1 1_545 3_656 33.96(7) ?
In2 N5 In1 1_545 3_656 96.14(8) ?
In2 N5 In1 . 3_656 147.3(2) ?
In1 N5 In1 2_656 3_656 53.88(12) ?
Ba2 N6 Ba2 4 . 95.4(4) ?
Ba2 N6 Ba8 4 3_656 93.8(4) ?
Ba2 N6 Ba8 . 3_656 93.8(4) ?
Ba2 N6 Ba7 4 . 99.6(4) ?
Ba2 N6 Ba7 . . 99.6(4) ?
Ba8 N6 Ba7 3_656 . 160.0(5) ?
Ba2 N6 Ba10 4 . 170.2(4) ?
Ba2 N6 Ba10 . . 93.88(7) ?
Ba8 N6 Ba10 3_656 . 82.2(3) ?
Ba7 N6 Ba10 . . 82.1(3) ?
Ba2 N6 Ba10 4 3_656 93.88(7) ?
Ba2 N6 Ba10 . 3_656 170.2(4) ?
Ba8 N6 Ba10 3_656 3_656 82.2(3) ?
Ba7 N6 Ba10 . 3_656 82.1(3) ?
Ba10 N6 Ba10 . 3_656 76.7(3) ?

loop_
_geom_bond_atom_site_label_1
_geom_bond_atom_site_label_2
_geom_bond_site_symmetry_2
_geom_bond_distance
_geom_bond_publ_flag
Ba1 N4 . 2.810(9) yes
Ba1 N2 . 2.901(9) yes
Ba1 N5 . 2.993(10) yes
Ba2 N6 . 2.662(9) yes
Ba2 N5 . 2.805(9) yes
Ba2 N3 . 2.869(10) yes
Ba3 N2 3_665 2.701(8) yes
Ba3 N4 1_655 2.768(8) yes
Ba4 N3 . 2.750(12) yes
Ba4 N1 4_565 2.773(8) yes
Ba4 N1 . 2.773(8) yes
Ba5 N3 3_666 2.719(13) yes
Ba5 N1 . 2.773(8) yes
Ba5 N1 4_565 2.773(8) yes
Ba6 N4 . 2.582(12) yes
Ba6 N5 . 2.586(11) yes
Ba7 N1 . 2.715(8) yes
Ba7 N1 4 2.715(8) yes
Ba7 N6 . 2.792(15) yes
Ba8 N6 3_656 2.762(15) yes
Ba8 N1 4 2.787(8) yes
Ba8 N1 . 2.787(8) yes
Ba9 N5 . 2.466(11) yes
Ba10 N1 2_656 2.775(7) yes
Ba10 N1 . 2.775(7) yes
Ba10 N3 3_666 3.026(11) yes
Ba10 N3 . 3.026(10) yes
Ba10 N6 . 3.074(11) yes
Ba10 N6 3_656 3.074(11) yes
Ba11 N2 . 2.762(10) yes
Ba11 N2 3_665 2.762(10) yes
Ba12 Ba3 3_655 3.7654(8) yes
Ba12 Ba3 . 3.7654(8) yes
Ba12 Ba3 2_655 3.7654(8) yes
Ba12 Ba3 4 3.7654(8) yes
Ba12 Ba9 3_655 3.8978(13) yes
Ba12 Ba9 . 3.8978(13) yes
Ba12 Ba1 3_655 3.9894(8) yes
Ba12 Ba1 2_655 3.9894(8) yes
Ba12 Ba1 . 3.9894(8) yes
Ba12 Ba1 4 3.9894(8) yes
Ba12 Ba11 . 4.0045(8) yes
Ba12 Ba11 1_545 4.0045(8) yes
In1 In3 3_666 2.9548(14) yes
In1 In2 3_566 2.9632(12) yes
In1 In1 4_565 3.3009(16) yes
In2 In3 1_455 3.7310(17) yes
Cu1 N1 2_556 1.890(7) yes
Cu1 N1 . 1.890(7) yes
Cu2 N2 3_565 1.906(10) yes
Cu2 N2 . 1.906(10) yes
Cu3 N4 3 1.886(12) yes
Cu3 N4 . 1.886(12) yes
Cu3 Ba3 3_655 3.3092(7) ?
Cu3 Ba3 2_655 3.3092(7) ?
Cu3 Ba3 4_455 3.3092(7) ?
Cu3 Ba3 1_455 3.3092(7) ?
Cu3 Ba1 3 3.4729(8) ?
Cu3 Ba1 2 3.4729(8) ?
Cu3 Ba1 4 3.4729(8) ?
N1 In1 2_556 5.035(8) ?
N2 Ba3 2_655 2.701(8) ?
N2 Ba3 3_665 2.701(8) ?
N2 Ba1 4_565 2.901(9) ?
N2 In3 3_665 4.810(11) ?
N2 In2 3_565 4.976(12) ?
N3 Ba5 3_666 2.719(13) ?
N3 Ba2 4_565 2.869(10) ?
N3 Ba10 3_666 3.026(11) ?
N4 Ba3 4_455 2.768(8) ?
N4 Ba3 1_455 2.768(8) ?
N4 Ba1 4 2.810(9) ?
N4 In2 1_545 4.878(7) ?
N5 Ba2 4 2.805(9) ?
N5 Ba1 4 2.993(10) ?
N5 In3 1_545 4.864(6) ?
N5 In2 1_545 4.941(7) ?
N5 In1 2_656 5.196(11) ?
N5 In1 3_656 5.196(11) ?
N6 Ba2 4 2.662(9) ?
N6 Ba8 3_656 2.762(15) ?
N6 Ba10 3_656 3.074(11) ?
